data_7040284
loop_
_publ_author_name
'Jim\'enez, J-R'
'Mondal, A.'
'Chamoreau, L.-M.'
'Fertey, P.'
'Tuna, F.'
'Julve, M.'
'Bousseksou, A.'
'Lescou\"ezec, R'
'Lisnard, L.'

_publ_section_title
;
 An {Fe60} tetrahedral cage: building nanoscopic molecular assemblies
 through cyanometallate and alkoxo linkers.
;
_journal_issue 44
_journal_name_full 'Dalton transactions (Cambridge, England : 2003)'
_journal_page_first 17610
_journal_page_last 17615
_journal_paper_doi 10.1039/c6dt03151j
_journal_volume 45
_journal_year 2016
_chemical_formula_moiety 'C296 H468 B12 Cl24 Fe60 O124 N108, 288 H2 O, 112 C H4 O'
_chemical_formula_sum 'C310 H596 B12 Cl24 Fe60 N108 O174'
_chemical_formula_weight 12952.43
_space_group_crystal_system tetragonal
_space_group_IT_number 88
_space_group_name_Hall '-I 4ad'
_space_group_name_H-M_alt 'I 41/a'
_symmetry_space_group_name_Hall '-I 4ad'
_symmetry_space_group_name_H-M 'I 41/a :2'
_atom_sites_solution_hydrogens geom
_atom_sites_solution_primary direct
_atom_sites_solution_secondary difmap
_audit_creation_method SHELXL-2014/7
_audit_update_record
;
2016-02-10 deposited with the CCDC.
2016-08-11 downloaded from the CCDC.
;
_cell_angle_alpha 90
_cell_angle_beta 90
_cell_angle_gamma 90
_cell_formula_units_Z 8
_cell_length_a 42.8834(4)
_cell_length_b 42.8834(4)
_cell_length_c 83.8832(10)
_cell_measurement_reflns_used 29731
_cell_measurement_temperature 100(2)
_cell_measurement_theta_max 19.54
_cell_measurement_theta_min 1.56
_cell_volume 154260(3)
_computing_cell_refinement 'CrysalisPro, Agilent Technologies'
_computing_data_collection CrysalisPro,
_computing_data_reduction 'CrysalisPro, Agilent Technologies'
_computing_molecular_graphics 'DIAMOND (Brandenburg, 2006)'
_computing_publication_material 'WinGX publication routines (Farrugia, 2012)'
_computing_structure_refinement 'SHELXL-2014/7 (Sheldrick, 2014)'
_computing_structure_solution 'SHELXS-2013 (Sheldrick, 2008)'
_diffrn_ambient_temperature 100(2)
_diffrn_measured_fraction_theta_full 0.998
_diffrn_measured_fraction_theta_max 0.998
_diffrn_measurement_device_type 'Xcalibur, Atlas'
_diffrn_measurement_method '\w and \p scans'
_diffrn_radiation_type synchrotron
_diffrn_radiation_wavelength 0.6683
_diffrn_reflns_av_R_equivalents 0.1633
_diffrn_reflns_av_unetI/netI 0.0468
_diffrn_reflns_Laue_measured_fraction_full 0.998
_diffrn_reflns_Laue_measured_fraction_max 0.998
_diffrn_reflns_limit_h_max 34
_diffrn_reflns_limit_h_min -34
_diffrn_reflns_limit_k_max 34
_diffrn_reflns_limit_k_min -34
_diffrn_reflns_limit_l_max 67
_diffrn_reflns_limit_l_min -67
_diffrn_reflns_number 375739
_diffrn_reflns_point_group_measured_fraction_full 0.998
_diffrn_reflns_point_group_measured_fraction_max 0.998
_diffrn_reflns_theta_full 15.500
_diffrn_reflns_theta_max 15.500
_diffrn_reflns_theta_min 1.484
_diffrn_source synchrotron
_exptl_absorpt_coefficient_mu 1.032
_exptl_absorpt_correction_T_max 1
_exptl_absorpt_correction_T_min 0.987
_exptl_absorpt_correction_type multi-scan
_exptl_absorpt_process_details
;
CrysAlisPro, Agilent Technologies,
Version 1.171.36.20 (release 27-06-2012 CrysAlis171 .NET)
(compiled Jul 11 2012,15:38:31)
Empirical absorption correction using spherical harmonics,
 implemented in SCALE3 ABSPACK scaling algorithm.
;
_exptl_crystal_colour dark
_exptl_crystal_density_diffrn 1.115
_exptl_crystal_density_method 'not measured'
_exptl_crystal_description prism
_exptl_crystal_F_000 53056
_exptl_crystal_size_max 0.7
_exptl_crystal_size_mid 0.1
_exptl_crystal_size_min 0.06
_refine_diff_density_max 0.795
_refine_diff_density_min -0.952
_refine_diff_density_rms 0.127
_refine_ls_extinction_method none
_refine_ls_goodness_of_fit_ref 1.042
_refine_ls_hydrogen_treatment constr
_refine_ls_matrix_type full
_refine_ls_number_parameters 3340
_refine_ls_number_reflns 20654
_refine_ls_number_restraints 4494
_refine_ls_restrained_S_all 1.047
_refine_ls_R_factor_all 0.1327
_refine_ls_R_factor_gt 0.0947
_refine_ls_shift/su_max 0.015
_refine_ls_shift/su_mean 0.000
_refine_ls_structure_factor_coef Fsqd
_refine_ls_weighting_details 'w=1/[\s^2^(Fo^2^)+(0.1985P)^2^+3383.8552P] where P=(Fo^2^+2Fc^2^)/3'
_refine_ls_weighting_scheme calc
_refine_ls_wR_factor_gt 0.2800
_refine_ls_wR_factor_ref 0.3249
_reflns_Friedel_coverage 0.000
_reflns_number_gt 14233
_reflns_number_total 20654
_reflns_threshold_expression 'I > 2\s(I)'
_cod_data_source_file c6dt03151j2.cif
_cod_data_source_block shelx
_cod_depositor_comments 'Adding full bibliography for 7040284.cif.'
_cod_database_code 7040284
_shelx_shelxl_version_number 2014/7
_shelx_space_group_comment
;
The symmetry employed for this shelxl refinement is uniquely defined
by the following loop, which should always be used as a source of
symmetry information in preference to the above space-group names.
They are only intended as comments.
;

loop_
_space_group_symop_operation_xyz
'x, y, z'
'-x+1/2, -y, z+1/2'
'-y+3/4, x+1/4, z+1/4'
'y+3/4, -x+3/4, z+3/4'
'x+1/2, y+1/2, z+1/2'
'-x+1, -y+1/2, z+1'
'-y+5/4, x+3/4, z+3/4'
'y+5/4, -x+5/4, z+5/4'
'-x, -y, -z'
'x-1/2, y, -z-1/2'
'y-3/4, -x-1/4, -z-1/4'
'-y-3/4, x-3/4, -z-3/4'
'-x+1/2, -y+1/2, -z+1/2'
'x, y+1/2, -z'
'y-1/4, -x+1/4, -z+1/4'
'-y-1/4, x-1/4, -z-1/4'

loop_
_atom_site_label
_atom_site_type_symbol
_atom_site_fract_x
_atom_site_fract_y
_atom_site_fract_z
_atom_site_U_iso_or_equiv
_atom_site_adp_type
_atom_site_occupancy
_atom_site_site_symmetry_order
_atom_site_calc_flag
_atom_site_refinement_flags_posn
_atom_site_refinement_flags_adp
_atom_site_refinement_flags_occupancy
_atom_site_disorder_assembly
_atom_site_disorder_group
Fe1 Fe 0.08104(7) 0.04443(7) -0.15705(3) 0.0733(10) Uani 1 1 d . U . . .
Fe2 Fe 0.12893(7) 0.03061(7) -0.12913(3) 0.0796(10) Uani 1 1 d . U . . .
Fe3 Fe 0.14590(8) 0.07937(8) -0.15593(4) 0.0875(11) Uani 1 1 d . U . . .
Fe4 Fe 0.13354(8) 0.02874(8) -0.18260(4) 0.0876(11) Uani 1 1 d . U . . .
Fe5 Fe 0.11594(8) -0.02051(8) -0.15514(4) 0.0833(10) Uani 1 1 d . U . . .
Fe6 Fe 0.18189(8) 0.01499(9) -0.15401(4) 0.0994(12) Uani 1 1 d . U . . .
Cl1 Cl 0.10057(16) -0.07157(15) -0.15485(7) 0.110(2) Uani 1 1 d . U . . .
Cl2 Cl 0.13636(15) 0.02784(16) -0.20956(7) 0.106(2) Uani 1 1 d . U . . .
Cl3 Cl 0.23274(16) -0.0002(2) -0.15240(8) 0.135(3) Uani 1 1 d . U . . .
O1 O 0.1310(3) 0.0302(3) -0.15527(14) 0.079(3) Uani 1 1 d . U . . .
O2 O 0.0848(3) 0.0441(3) -0.13324(13) 0.069(3) Uani 1 1 d . U . . .
O3 O 0.0999(3) 0.0875(3) -0.15679(14) 0.075(3) Uani 1 1 d . U . . .
O4 O 0.1422(3) 0.0751(3) -0.13245(14) 0.079(3) Uani 1 1 d . U . . .
O5 O 0.1467(3) 0.0729(3) -0.17916(15) 0.093(4) Uani 1 1 d . U . . .
O6 O 0.1774(3) 0.0157(4) -0.17769(16) 0.100(4) Uani 1 1 d . U . . .
O7 O 0.1880(3) 0.0611(4) -0.15460(16) 0.098(3) Uani 1 1 d . U . . .
O8 O 0.0738(3) -0.0011(3) -0.15658(14) 0.071(3) Uani 1 1 d . U . . .
O9 O 0.1199(3) -0.0149(3) -0.17884(14) 0.080(3) Uani 1 1 d . U . . .
O10 O 0.0887(3) 0.0415(3) -0.18036(14) 0.076(3) Uani 1 1 d . U . . .
O11 O 0.1159(3) -0.0135(3) -0.13187(14) 0.077(3) Uani 1 1 d . U . . .
O12 O 0.1729(3) 0.0175(4) -0.13086(16) 0.090(3) Uani 1 1 d . U . . .
O13 O 0.1627(3) -0.0269(4) -0.15380(16) 0.096(3) Uani 1 1 d . U . . .
C01 C 0.0728(5) 0.0715(4) -0.1243(2) 0.067(5) Uani 1 1 d . U . . .
H01A H 0.0744 0.0674 -0.1127 0.080 Uiso 1 1 calc R U . . .
H01B H 0.0505 0.0746 -0.1269 0.080 Uiso 1 1 calc R U . . .
C02 C 0.0878(5) 0.1101(4) -0.1458(2) 0.068(5) Uani 1 1 d . U . . .
H02A H 0.0654 0.1135 -0.1482 0.081 Uiso 1 1 calc R U . . .
H02B H 0.0988 0.1301 -0.1475 0.081 Uiso 1 1 calc R U . . .
C03 C 0.1248(5) 0.0990(5) -0.1240(2) 0.076(5) Uani 1 1 d . U . . .
H03A H 0.1346 0.1195 -0.1261 0.091 Uiso 1 1 calc R U . . .
H03B H 0.1263 0.0950 -0.1124 0.091 Uiso 1 1 calc R U . . .
C04 C 0.0909(5) 0.1010(5) -0.1285(2) 0.066(4) Uani 1 1 d . U . . .
C05 C 0.0763(5) 0.1275(5) -0.1186(2) 0.079(6) Uani 1 1 d . U . . .
H05A H 0.0539 0.1287 -0.1209 0.118 Uiso 1 1 calc R U . . .
H05B H 0.0863 0.1473 -0.1215 0.118 Uiso 1 1 calc R U . . .
H05C H 0.0794 0.1234 -0.1073 0.118 Uiso 1 1 calc R U . . .
C06 C 0.2026(6) 0.0317(7) -0.1864(3) 0.118(6) Uani 1 1 d . U . . .
H06A H 0.1997 0.0283 -0.1979 0.142 Uiso 1 1 calc R U . . .
H06B H 0.2228 0.0223 -0.1833 0.142 Uiso 1 1 calc R U . . .
C07 C 0.1745(6) 0.0846(6) -0.1881(3) 0.111(6) Uani 1 1 d . U . . .
H07A H 0.1775 0.1071 -0.1859 0.133 Uiso 1 1 calc R U . . .
H07B H 0.1710 0.0820 -0.1997 0.133 Uiso 1 1 calc R U . . .
C08 C 0.2110(6) 0.0723(6) -0.1653(3) 0.112(6) Uani 1 1 d . U . . .
H08A H 0.2312 0.0623 -0.1627 0.135 Uiso 1 1 calc R U . . .
H08B H 0.2135 0.0950 -0.1636 0.135 Uiso 1 1 calc R U . . .
C09 C 0.2038(6) 0.0665(7) -0.1831(3) 0.116(6) Uani 1 1 d . U . . .
C10A C 0.2309(6) 0.0807(7) -0.1934(3) 0.138(8) Uani 1 1 d . U . . .
H10A H 0.2507 0.0712 -0.1903 0.207 Uiso 1 1 calc R U . . .
H10B H 0.2319 0.1033 -0.1917 0.207 Uiso 1 1 calc R U . . .
H10C H 0.2268 0.0765 -0.2047 0.207 Uiso 1 1 calc R U . . .
C11A C 0.0526(5) -0.0134(5) -0.1684(2) 0.072(5) Uani 1 1 d . U . . .
H11A H 0.0323 -0.0028 -0.1673 0.086 Uiso 1 1 calc R U . . .
H11B H 0.0493 -0.0359 -0.1662 0.086 Uiso 1 1 calc R U . . .
C12A C 0.0950(5) -0.0267(5) -0.1882(2) 0.079(5) Uani 1 1 d . U . . .
H12A H 0.0921 -0.0491 -0.1857 0.095 Uiso 1 1 calc R U . . .
H12B H 0.1007 -0.0252 -0.1996 0.095 Uiso 1 1 calc R U . . .
C13A C 0.0666(5) 0.0248(5) -0.1900(2) 0.078(5) Uani 1 1 d . U . . .
H13A H 0.0728 0.0266 -0.2013 0.093 Uiso 1 1 calc R U . . .
H13B H 0.0459 0.0347 -0.1888 0.093 Uiso 1 1 calc R U . . .
C14A C 0.0640(5) -0.0097(5) -0.1856(2) 0.076(4) Uani 1 1 d . U . . .
C15A C 0.0396(5) -0.0242(5) -0.1968(2) 0.085(6) Uani 1 1 d . U . . .
H15A H 0.0356 -0.0458 -0.1935 0.128 Uiso 1 1 calc R U . . .
H15B H 0.0475 -0.0239 -0.2077 0.128 Uiso 1 1 calc R U . . .
H15C H 0.0202 -0.0122 -0.1962 0.128 Uiso 1 1 calc R U . . .
C16A C 0.1315(5) -0.0363(5) -0.1221(2) 0.092(5) Uani 1 1 d . U . . .
H16A H 0.1223 -0.0570 -0.1243 0.110 Uiso 1 1 calc R U . . .
H16B H 0.1274 -0.0313 -0.1108 0.110 Uiso 1 1 calc R U . . .
C17A C 0.1832(6) -0.0076(6) -0.1209(3) 0.105(6) Uani 1 1 d . U . . .
H17A H 0.1793 -0.0020 -0.1097 0.125 Uiso 1 1 calc R U . . .
H17B H 0.2060 -0.0102 -0.1223 0.125 Uiso 1 1 calc R U . . .
C18A C 0.1736(6) -0.0497(6) -0.1422(3) 0.110(6) Uani 1 1 d . U . . .
H18A H 0.1962 -0.0531 -0.1436 0.131 Uiso 1 1 calc R U . . .
H18B H 0.1628 -0.0699 -0.1440 0.131 Uiso 1 1 calc R U . . .
C19A C 0.1672(6) -0.0385(6) -0.1245(3) 0.101(5) Uani 1 1 d . U . . .
C20A C 0.1798(6) -0.0644(6) -0.1129(3) 0.121(7) Uani 1 1 d . U . . .
H20A H 0.1799 -0.0563 -0.1019 0.182 Uiso 1 1 calc R U . . .
H20B H 0.2011 -0.0701 -0.1159 0.182 Uiso 1 1 calc R U . . .
H20C H 0.1663 -0.0828 -0.1134 0.182 Uiso 1 1 calc R U . . .
Fe7 Fe 0.22359(7) 0.37896(7) 0.00110(3) 0.0717(10) Uani 1 1 d . U . . .
Fe8 Fe 0.21046(7) 0.32763(7) 0.02715(3) 0.0654(9) Uani 1 1 d . U . . .
Fe9 Fe 0.17211(7) 0.38983(7) 0.02684(3) 0.0648(9) Uani 1 1 d . U . . .
Fe10 Fe 0.23313(7) 0.43064(7) 0.02793(4) 0.0770(10) Uani 1 1 d . U . . .
Fe11 Fe 0.22016(7) 0.37788(7) 0.05474(3) 0.0704(10) Uani 1 1 d . U . . .
Fe12 Fe 0.27338(7) 0.36704(7) 0.02797(4) 0.0765(10) Uani 1 1 d . U . . .
Cl7 Cl 0.24367(15) 0.48263(14) 0.02816(7) 0.100(2) Uani 1 1 d . U . . .
Cl8 Cl 0.21814(13) 0.37726(13) 0.08181(6) 0.0837(18) Uani 1 1 d . U . . .
Cl9 Cl 0.32488(13) 0.35550(15) 0.02818(7) 0.099(2) Uani 1 1 d . U . . .
O14 O 0.2214(3) 0.3780(3) 0.02712(14) 0.064(3) Uani 1 1 d . U . . .
O15 O 0.2133(3) 0.3333(3) 0.00336(14) 0.065(3) Uani 1 1 d . U . . .
O16 O 0.1779(3) 0.3886(3) 0.00321(13) 0.063(3) Uani 1 1 d . U . . .
O17 O 0.1666(3) 0.3436(3) 0.02625(13) 0.058(3) Uani 1 1 d . U . . .
O18 O 0.1869(3) 0.4336(3) 0.02741(14) 0.068(3) Uani 1 1 d . U . . .
O19 O 0.2297(3) 0.4231(3) 0.05136(14) 0.075(3) Uani 1 1 d . U . . .
O20 O 0.1758(3) 0.3876(3) 0.05044(13) 0.063(3) Uani 1 1 d . U . . .
O21 O 0.2766(3) 0.4136(3) 0.02771(16) 0.082(3) Uani 1 1 d . U . . .
O22 O 0.2680(3) 0.3695(3) 0.00417(15) 0.073(3) Uani 1 1 d . U . . .
O23 O 0.2328(3) 0.4244(3) 0.00417(15) 0.074(3) Uani 1 1 d . U . . .
O24 O 0.2646(3) 0.3668(3) 0.05128(14) 0.069(3) Uani 1 1 d . U . . .
O25 O 0.2106(3) 0.3328(3) 0.05057(13) 0.063(3) Uani 1 1 d . U . . .
O26 O 0.2564(3) 0.3231(3) 0.02766(14) 0.067(3) Uani 1 1 d . U . . .
C1B C 0.1877(4) 0.3206(4) -0.0062(2) 0.061(4) Uani 1 1 d . U . . .
H1B1 H 0.1859 0.2980 -0.0040 0.074 Uiso 1 1 calc R U . . .
H1B2 H 0.1927 0.3233 -0.0176 0.074 Uiso 1 1 calc R U . . .
C2B C 0.1561(4) 0.3710(4) -0.0065(2) 0.058(4) Uani 1 1 d . U . . .
H2B1 H 0.1616 0.3738 -0.0178 0.070 Uiso 1 1 calc R U . . .
H2B2 H 0.1349 0.3795 -0.0048 0.070 Uiso 1 1 calc R U . . .
C3B C 0.1456(4) 0.3302(4) 0.0145(2) 0.058(4) Uani 1 1 d . U . . .
H3B1 H 0.1245 0.3389 0.0161 0.069 Uiso 1 1 calc R U . . .
H3B2 H 0.1444 0.3074 0.0162 0.069 Uiso 1 1 calc R U . . .
C4B C 0.1560(4) 0.3365(4) -0.0026(2) 0.059(4) Uani 1 1 d . U . . .
C5B C 0.1320(4) 0.3210(5) -0.0135(2) 0.073(5) Uani 1 1 d . U . . .
H5BA H 0.1372 0.3255 -0.0247 0.110 Uiso 1 1 calc R U . . .
H5BB H 0.1112 0.3291 -0.0111 0.110 Uiso 1 1 calc R U . . .
H5BC H 0.1323 0.2984 -0.0118 0.110 Uiso 1 1 calc R U . . .
C6B C 0.1716(5) 0.4539(5) 0.0384(2) 0.077(5) Uani 1 1 d . U . . .
H6B1 H 0.1490 0.4538 0.0362 0.092 Uiso 1 1 calc R U . . .
H6B2 H 0.1793 0.4755 0.0368 0.092 Uiso 1 1 calc R U . . .
C7B C 0.2106(5) 0.4449(5) 0.0604(2) 0.081(5) Uani 1 1 d . U . . .
H7B1 H 0.2187 0.4662 0.0586 0.097 Uiso 1 1 calc R U . . .
H7B2 H 0.2129 0.4402 0.0719 0.097 Uiso 1 1 calc R U . . .
C8B C 0.1620(5) 0.4130(4) 0.0595(2) 0.072(5) Uani 1 1 d . U . . .
H8B1 H 0.1637 0.4081 0.0710 0.086 Uiso 1 1 calc R U . . .
H8B2 H 0.1395 0.4142 0.0568 0.086 Uiso 1 1 calc R U . . .
C9B C 0.1768(5) 0.4447(5) 0.0564(2) 0.073(4) Uani 1 1 d . U . . .
C10B C 0.1595(5) 0.4691(5) 0.0671(2) 0.088(6) Uani 1 1 d . U . . .
H10D H 0.1688 0.4897 0.0655 0.131 Uiso 1 1 calc R U . . .
H10E H 0.1614 0.4631 0.0783 0.131 Uiso 1 1 calc R U . . .
H10F H 0.1374 0.4697 0.0641 0.131 Uiso 1 1 calc R U . . .
C11B C 0.2987(5) 0.4274(5) 0.0169(2) 0.091(5) Uani 1 1 d . U . . .
H11C H 0.3197 0.4187 0.0191 0.109 Uiso 1 1 calc R U . . .
H11D H 0.2995 0.4501 0.0189 0.109 Uiso 1 1 calc R U . . .
C12B C 0.2910(5) 0.3869(5) -0.0044(3) 0.088(5) Uani 1 1 d . U . . .
H12C H 0.2875 0.3841 -0.0160 0.105 Uiso 1 1 calc R U . . .
H12D H 0.3119 0.3784 -0.0019 0.105 Uiso 1 1 calc R U . . .
C13B C 0.2582(5) 0.4366(5) -0.0048(3) 0.085(5) Uani 1 1 d . U . . .
H13C H 0.2594 0.4593 -0.0030 0.102 Uiso 1 1 calc R U . . .
H13D H 0.2540 0.4331 -0.0163 0.102 Uiso 1 1 calc R U . . .
C14B C 0.2905(5) 0.4217(6) -0.0006(3) 0.090(5) Uani 1 1 d . U . . .
C15B C 0.3152(5) 0.4377(6) -0.0108(3) 0.109(7) Uani 1 1 d . U . . .
H15D H 0.3147 0.4603 -0.0088 0.164 Uiso 1 1 calc R U . . .
H15E H 0.3110 0.4336 -0.0221 0.164 Uiso 1 1 calc R U . . .
H15F H 0.3359 0.4296 -0.0080 0.164 Uiso 1 1 calc R U . . .
C16B C 0.2773(5) 0.3413(4) 0.0600(2) 0.071(5) Uani 1 1 d . U . . .
H16C H 0.2748 0.3454 0.0716 0.086 Uiso 1 1 calc R U . . .
H16D H 0.2999 0.3397 0.0578 0.086 Uiso 1 1 calc R U . . .
C17B C 0.2272(4) 0.3101(5) 0.0596(2) 0.065(4) Uani 1 1 d . U . . .
H17C H 0.2188 0.2891 0.0571 0.078 Uiso 1 1 calc R U . . .
H17D H 0.2239 0.3140 0.0711 0.078 Uiso 1 1 calc R U . . .
C18B C 0.2685(5) 0.3006(5) 0.0388(2) 0.071(5) Uani 1 1 d . U . . .
H18C H 0.2913 0.2984 0.0372 0.085 Uiso 1 1 calc R U . . .
H18D H 0.2587 0.2801 0.0368 0.085 Uiso 1 1 calc R U . . .
C19B C 0.2620(4) 0.3106(4) 0.0560(2) 0.061(4) Uani 1 1 d . U . . .
C20B C 0.2782(5) 0.2853(4) 0.0668(2) 0.071(5) Uani 1 1 d . U . . .
H20D H 0.3008 0.2859 0.0651 0.107 Uiso 1 1 calc R U . . .
H20E H 0.2702 0.2646 0.0641 0.107 Uiso 1 1 calc R U . . .
H20F H 0.2737 0.2897 0.0781 0.107 Uiso 1 1 calc R U . . .
Fe21 Fe 0.16068(8) 0.16306(7) -0.08841(4) 0.0852(11) Uani 1 1 d . U . . .
Fe22 Fe 0.20715(8) 0.19624(8) -0.06517(4) 0.0840(10) Uani 1 1 d . U . . .
Fe23 Fe 0.18753(8) 0.24966(7) -0.04183(3) 0.0793(10) Uani 1 1 d . U . . .
Fe24 Fe 0.2707(2) 0.1644(3) -0.06995(12) 0.219(4) Uani 0.7 1 d D U P A 1
Cl24 Cl 0.2678(4) 0.1413(5) -0.0928(2) 0.249(8) Uani 0.7 1 d D U P A 1
O221 O 0.3122(19) 0.1739(18) -0.0747(9) 0.41(4) Uiso 0.7 1 d . . P A 1
O229 O 0.2579(16) 0.1120(16) -0.0767(9) 0.35(3) Uiso 0.7 1 d . . P A 1
O226 O 0.290(2) 0.1208(19) -0.0618(10) 0.38(4) Uiso 0.6 1 d . . P A 1
Fe25 Fe 0.2789(5) 0.1938(5) -0.0582(2) 0.178(6) Uani 0.3 1 d D U P A 2
Cl25 Cl 0.2817(12) 0.2077(14) -0.0325(4) 0.28(2) Uani 0.3 1 d D U P A 2
O222 O 0.3141(9) 0.1854(8) -0.0617(4) 0.056(11) Uiso 0.3 1 d D . P A 2
O228 O 0.2899(12) 0.2343(8) -0.0485(7) 0.13(2) Uiso 0.3 1 d D . P A 2
O210 O 0.1215(4) 0.1898(3) -0.08111(17) 0.099(4) Uani 1 1 d . U . . .
O211 O 0.1978(4) 0.1347(3) -0.09668(16) 0.098(4) Uani 1 1 d . U . . .
O212 O 0.1770(4) 0.1617(3) -0.06649(16) 0.092(4) Uani 1 1 d . U . . .
O213 O 0.1920(3) 0.2043(3) -0.04336(15) 0.087(3) Uani 1 1 d . U . . .
O214 O 0.1885(3) 0.1992(3) -0.08678(15) 0.089(4) Uani 1 1 d . U . . .
O215 O 0.2485(4) 0.2038(5) -0.0756(2) 0.133(4) Uani 1 1 d . U . . .
O216 O 0.2037(3) 0.2414(3) -0.06365(15) 0.089(4) Uani 1 1 d . U . . .
O217 O 0.2360(4) 0.1656(4) -0.0556(2) 0.133(4) Uani 1 1 d . U . . .
O218 O 0.1401(3) 0.2473(3) -0.05011(16) 0.097(4) Uani 1 1 d . U . . .
O219 O 0.2325(3) 0.2547(3) -0.03260(16) 0.093(4) Uani 1 1 d . U . . .
C219 C 0.2585(14) 0.2376(13) -0.0365(6) 0.112(17) Uiso 0.5 1 d . . P . .
C201 C 0.1713(6) 0.1410(5) -0.0538(2) 0.093(6) Uani 1 1 d . U . . .
H20G H 0.1756 0.1195 -0.0574 0.111 Uiso 1 1 calc R U . . .
H20H H 0.1490 0.1422 -0.0508 0.111 Uiso 1 1 calc R U . . .
C202 C 0.2262(6) 0.1435(6) -0.0428(3) 0.123(6) Uani 1 1 d . U . . .
H20I H 0.2386 0.1474 -0.0330 0.147 Uiso 1 1 calc R U . . .
H20J H 0.2299 0.1218 -0.0462 0.147 Uiso 1 1 calc R U . . .
C203 C 0.1845(6) 0.1798(5) -0.0324(3) 0.091(6) Uani 1 1 d . U . . .
H20K H 0.1621 0.1811 -0.0297 0.109 Uiso 1 1 calc R U . . .
H20L H 0.1966 0.1828 -0.0225 0.109 Uiso 1 1 calc R U . . .
C204 C 0.1914(6) 0.1483(5) -0.0392(3) 0.094(5) Uani 1 1 d . U . . .
C205 C 0.1835(6) 0.1242(5) -0.0260(3) 0.103(6) Uani 1 1 d . U . . .
H20M H 0.1878 0.1031 -0.0299 0.155 Uiso 1 1 calc R U . . .
H20N H 0.1964 0.1283 -0.0166 0.155 Uiso 1 1 calc R U . . .
H20O H 0.1615 0.1260 -0.0231 0.155 Uiso 1 1 calc R U . . .
C207 C 0.2103(6) 0.2625(5) -0.0764(2) 0.103(6) Uani 1 1 d . U . . .
H20T H 0.2264 0.2776 -0.0729 0.123 Uiso 1 1 calc R U . . .
H20U H 0.1912 0.2744 -0.0790 0.123 Uiso 1 1 calc R U . . .
C206 C 0.1974(6) 0.2225(5) -0.0978(3) 0.099(6) Uani 1 1 d . U . . .
H20P H 0.1787 0.2346 -0.1009 0.119 Uiso 1 1 calc R U . . .
H20Q H 0.2057 0.2124 -0.1075 0.119 Uiso 1 1 calc R U . . .
C208 C 0.2519(7) 0.2267(7) -0.0872(3) 0.135(7) Uani 1 1 d . U . . .
H20R H 0.2598 0.2167 -0.0971 0.162 Uiso 1 1 calc R U . . .
H20S H 0.2679 0.2417 -0.0836 0.162 Uiso 1 1 calc R U . . .
C209 C 0.2219(6) 0.2452(6) -0.0914(3) 0.100(5) Uani 1 1 d . U . . .
C210 C 0.2279(6) 0.2700(6) -0.1042(3) 0.119(7) Uani 1 1 d . U . . .
H21A H 0.2436 0.2848 -0.1004 0.179 Uiso 1 1 calc R U . . .
H21B H 0.2354 0.2600 -0.1140 0.179 Uiso 1 1 calc R U . . .
H21C H 0.2084 0.2812 -0.1065 0.179 Uiso 1 1 calc R U . . .
Fe31 Fe -0.00156(8) 0.07616(8) -0.08994(4) 0.0911(11) Uani 1 1 d . U . . .
Fe32 Fe -0.05633(9) 0.05721(9) -0.06763(4) 0.1125(13) Uani 1 1 d . U . . .
Fe33 Fe -0.09504(8) 0.09960(9) -0.04494(4) 0.0986(12) Uani 1 1 d . U . . .
Fe34 Fe -0.0660(4) -0.0145(3) -0.07173(17) 0.204(4) Uani 0.5 1 d D U P B 1
O324 O -0.0926(16) -0.0386(11) -0.0847(7) 0.220(10) Uani 0.5 1 d D U P B 1
O325 O -0.0606(12) -0.0510(8) -0.0660(5) 0.172(9) Uani 0.5 1 d D U P B 1
O328 O -0.0446(15) -0.0291(11) -0.0958(6) 0.217(11) Uani 0.5 1 d . U P B 1
Cl34 Cl -0.0183(5) -0.0294(4) -0.0806(3) 0.202(7) Uani 0.5 1 d D U P B 1
Fe35 Fe -0.0839(4) -0.0092(4) -0.0620(2) 0.238(5) Uani 0.5 1 d . U P B 2
Cl35 Cl -0.1319(7) -0.0015(7) -0.0521(4) 0.268(9) Uani 0.5 1 d . U P B 2
O326 O -0.0776(11) -0.0458(9) -0.0517(5) 0.158(10) Uani 0.5 1 d . U P B 2
O36W O -0.1223(16) -0.0372(15) -0.0884(8) 0.24(3) Uiso 0.5 1 d . . P B 2
O37W O -0.1010(14) -0.0101(11) -0.0344(7) 0.233(14) Uani 0.5 1 d . U P B 2
O321 O -0.1236(15) -0.0290(14) -0.0698(9) 0.246(11) Uani 0.5 1 d . U P B 2
O310 O -0.0023(4) 0.1244(4) -0.08333(18) 0.120(5) Uani 1 1 d . U . . .
O311 O 0.0020(4) 0.0294(4) -0.09798(17) 0.102(4) Uani 1 1 d . U . . .
O312 O -0.0107(4) 0.0628(4) -0.06867(18) 0.111(4) Uani 1 1 d . U . . .
O313 O -0.0454(6) 0.0178(5) -0.0555(3) 0.164(5) Uani 1 1 d . U . . .
O314 O -0.0481(4) 0.0740(4) -0.08862(19) 0.111(4) Uani 1 1 d . U . . .
O315 O -0.0948(4) 0.0827(4) -0.06658(19) 0.115(4) Uani 1 1 d . U . . .
O316 O -0.0821(6) 0.0254(5) -0.0780(3) 0.174(5) Uani 1 1 d . U . . .
O317 O -0.0544(4) 0.0778(4) -0.04637(18) 0.115(4) Uani 1 1 d . U . . .
O318 O -0.0748(4) 0.1419(4) -0.05254(17) 0.109(5) Uani 1 1 d . U . . .
O319 O -0.1170(4) 0.0607(4) -0.0356(2) 0.119(5) Uani 1 1 d . U . . .
C319 C -0.124(2) 0.040(2) -0.0422(11) 0.21(4) Uiso 0.5 1 d . . P . .
C301 C -0.0720(6) 0.0779(6) -0.1003(3) 0.106(6) Uani 1 1 d . U . . .
H30A H -0.0664 0.0657 -0.1099 0.127 Uiso 1 1 calc R U . . .
H30B H -0.0730 0.1001 -0.1035 0.127 Uiso 1 1 calc R U . . .
C302 C -0.1139(6) 0.0869(6) -0.0797(3) 0.109(6) Uani 1 1 d . U . . .
H30C H -0.1142 0.1093 -0.0826 0.131 Uiso 1 1 calc R U . . .
H30D H -0.1355 0.0808 -0.0769 0.131 Uiso 1 1 calc R U . . .
C303 C -0.1022(8) 0.0323(7) -0.0902(4) 0.157(7) Uani 1 1 d . U . . .
H30E H -0.1234 0.0253 -0.0872 0.189 Uiso 1 1 calc R U . . .
H30F H -0.0958 0.0204 -0.0998 0.189 Uiso 1 1 calc R U . . .
C304 C -0.1036(6) 0.0678(7) -0.0946(3) 0.116(5) Uani 1 1 d . U . . .
C305 C -0.1277(6) 0.0750(7) -0.1079(3) 0.128(7) Uani 1 1 d . U . . .
H30G H -0.1295 0.0976 -0.1093 0.192 Uiso 1 1 calc R U . . .
H30H H -0.1481 0.0664 -0.1049 0.192 Uiso 1 1 calc R U . . .
H30I H -0.1209 0.0654 -0.1179 0.192 Uiso 1 1 calc R U . . .
C306 C 0.0089(6) 0.0564(6) -0.0555(3) 0.115(6) Uani 1 1 d . U . . .
H30J H 0.0221 0.0749 -0.0535 0.138 Uiso 1 1 calc R U . . .
H30K H 0.0230 0.0390 -0.0584 0.138 Uiso 1 1 calc R U . . .
C307 C -0.0208(8) 0.0187(8) -0.0424(4) 0.161(7) Uani 1 1 d . U . . .
H30L H -0.0306 0.0126 -0.0321 0.193 Uiso 1 1 calc R U . . .
H30M H -0.0043 0.0033 -0.0448 0.193 Uiso 1 1 calc R U . . .
C308 C -0.0075(7) 0.0481(8) -0.0408(3) 0.131(6) Uani 1 1 d . U . . .
C309 C 0.0160(7) 0.0433(7) -0.0273(3) 0.151(8) Uani 1 1 d . U . . .
H30N H 0.0048 0.0388 -0.0174 0.226 Uiso 1 1 calc R U . . .
H30O H 0.0284 0.0622 -0.0259 0.226 Uiso 1 1 calc R U . . .
H30P H 0.0297 0.0258 -0.0299 0.226 Uiso 1 1 calc R U . . .
C310 C -0.0318(6) 0.0703(7) -0.0347(3) 0.130(7) Uani 1 1 d . U . . .
H31A H -0.0424 0.0609 -0.0254 0.156 Uiso 1 1 calc R U . . .
H31B H -0.0215 0.0898 -0.0311 0.156 Uiso 1 1 calc R U . . .
Fe51 Fe 0.05670(7) 0.27964(8) 0.02469(4) 0.0927(11) Uani 1 1 d . U . . .
Fe52 Fe 0.0000 0.2500 0.04228(6) 0.0970(16) Uani 1 2 d S TU P . .
Fe54 Fe 0.0132(3) 0.2551(4) 0.07892(11) 0.179(6) Uani 0.5 1 d D U P . .
C501 C 0.0031(5) 0.1825(5) 0.0330(3) 0.115(7) Uani 1 1 d D U . . .
H50A H 0.0080 0.1749 0.0221 0.138 Uiso 1 1 calc R U . . .
H50B H -0.0100 0.1665 0.0383 0.138 Uiso 1 1 calc R U . . .
C502 C 0.0554(5) 0.2104(4) 0.0346(3) 0.111(6) Uani 1 1 d D U . . .
H50C H 0.0751 0.2113 0.0407 0.134 Uiso 1 1 calc R U . . .
H50D H 0.0605 0.2034 0.0237 0.134 Uiso 1 1 calc R U . . .
C503 C 0.0269(6) 0.1957(6) 0.0597(3) 0.134(7) Uani 1 1 d D U . . .
H50E H 0.0146 0.1789 0.0648 0.161 Uiso 1 1 calc R U . . .
H50F H 0.0469 0.1974 0.0655 0.161 Uiso 1 1 calc R U . . .
C504 C 0.0335(4) 0.1865(5) 0.0424(2) 0.111(6) Uani 1 1 d D U . . .
C505 C 0.0507(5) 0.1551(5) 0.0425(3) 0.116(7) Uani 1 1 d D U . . .
H50G H 0.0702 0.1571 0.0484 0.175 Uiso 1 1 calc R U . . .
H50H H 0.0375 0.1393 0.0475 0.175 Uiso 1 1 calc R U . . .
H50I H 0.0552 0.1488 0.0315 0.175 Uiso 1 1 calc R U . . .
Cl50 Cl -0.0614(7) 0.2354(10) 0.0786(3) 0.33(2) Uani 0.5 1 d . . P . .
O501 O 0.0397(3) 0.2663(4) 0.00142(19) 0.115(5) Uani 1 1 d . U . . .
O502 O 0.0760(3) 0.2939(4) 0.04676(19) 0.114(5) Uani 1 1 d . U . . .
O503 O 0.0138(3) 0.2889(4) 0.03197(19) 0.102(4) Uani 1 1 d D U . . .
O504 O 0.0423(3) 0.2408(3) 0.03389(18) 0.097(4) Uani 1 1 d D U . . .
O505 O 0.0104(5) 0.2242(4) 0.0613(2) 0.140(6) Uani 1 1 d D U . . .
O506 O 0.0073(15) 0.2845(17) 0.0949(7) 0.156(18) Uani 0.33 1 d . U P . .
O507 O 0.0230(18) 0.2307(13) 0.0960(5) 0.24(3) Uani 0.5 1 d D U P . .
Fe70 Fe 0.03621(9) 0.19661(8) -0.15636(4) 0.1023(12) Uani 1 1 d . U . . .
Fe71 Fe 0.0000 0.2500 -0.17387(6) 0.1039(17) Uani 1 2 d S TU P . .
Fe72 Fe -0.0075(6) 0.2662(4) -0.20904(19) 0.280(8) Uani 0.5 1 d . U P . .
O701 O 0.0252(4) 0.2154(4) -0.13308(19) 0.125(5) Uani 1 1 d . U . . .
O702 O 0.0482(4) 0.1752(4) -0.17825(18) 0.115(5) Uani 1 1 d . U . . .
O703 O -0.0063(4) 0.2087(3) -0.16451(19) 0.113(4) Uani 1 1 d . U . . .
O704 O -0.0253(5) 0.2333(5) -0.1928(2) 0.142(6) Uani 1 1 d . U . . .
O705 O 0.0415(4) 0.2379(4) -0.1653(2) 0.118(5) Uani 1 1 d . U . . .
O706 O -0.0473(16) 0.2937(11) -0.2097(5) 0.212(15) Uani 0.5 1 d . U P . .
C701 C -0.0356(6) 0.1939(6) -0.1644(3) 0.121(7) Uani 1 1 d D U . . .
H70A H -0.0423 0.1911 -0.1532 0.146 Uiso 1 1 calc R U . . .
H70B H -0.0332 0.1729 -0.1692 0.146 Uiso 1 1 calc R U . . .
C702 C -0.0527(7) 0.2149(7) -0.1910(3) 0.146(8) Uani 1 1 d D U . . .
H70C H -0.0493 0.1941 -0.1957 0.175 Uiso 1 1 calc R U . . .
H70D H -0.0703 0.2249 -0.1967 0.175 Uiso 1 1 calc R U . . .
C703 C -0.0686(5) 0.2426(5) -0.1655(3) 0.118(8) Uani 1 1 d D U . . .
H70E H -0.0855 0.2530 -0.1715 0.142 Uiso 1 1 calc R U . . .
H70F H -0.0758 0.2389 -0.1545 0.142 Uiso 1 1 calc R U . . .
C704 C -0.0609(5) 0.2115(5) -0.1734(3) 0.117(6) Uani 1 1 d D U . . .
C705 C -0.0910(6) 0.1924(6) -0.1730(3) 0.133(8) Uani 1 1 d D U . . .
H70G H -0.1074 0.2036 -0.1787 0.199 Uiso 1 1 calc R U . . .
H70H H -0.0875 0.1721 -0.1780 0.199 Uiso 1 1 calc R U . . .
H70I H -0.0975 0.1893 -0.1619 0.199 Uiso 1 1 calc R U . . .
O720 O -0.008(2) 0.2664(15) -0.2296(7) 0.32(2) Uani 0.5 1 d . U P . .
Cl70 Cl 0.0155(11) 0.1851(11) -0.2095(5) 0.37(2) Uiso 0.5 1 d . . P . .
Fe61 Fe -0.01914(8) 0.09733(7) -0.14712(3) 0.0764(10) Uani 1 1 d . U . . .
C1 C 0.0140(6) 0.0728(5) -0.1542(2) 0.074(5) Uani 1 1 d . U . . .
N1 N 0.0360(4) 0.0591(4) -0.15762(17) 0.067(4) Uani 1 1 d . U . . .
C4 C -0.0078(5) 0.0918(5) -0.1264(3) 0.081(5) Uani 1 1 d . U . . .
N4 N -0.0011(4) 0.0893(4) -0.1130(2) 0.083(5) Uani 1 1 d . U . . .
C9 C 0.0059(5) 0.1330(5) -0.1488(2) 0.079(5) Uani 1 1 d . U . . .
N9 N 0.0194(5) 0.1550(5) -0.1495(2) 0.097(5) Uani 1 1 d . U . . .
B61 B -0.0886(7) 0.0951(6) -0.1574(3) 0.082(5) Uani 1 1 d . U . . .
N610 N -0.0358(4) 0.1039(4) -0.1689(2) 0.079(4) Uani 1 1 d . U . . .
N611 N -0.0670(4) 0.1027(4) -0.1717(2) 0.077(4) Uani 1 1 d . U . . .
N612 N -0.0474(4) 0.0610(4) -0.14525(19) 0.076(4) Uani 1 1 d . U . . .
N613 N -0.0774(4) 0.0634(4) -0.15024(19) 0.076(4) Uani 1 1 d . U . . .
N614 N -0.0546(4) 0.1235(4) -0.13935(19) 0.081(4) Uani 1 1 d . U . . .
N615 N -0.0834(4) 0.1197(4) -0.1449(2) 0.082(5) Uani 1 1 d . U . . .
C611 C -0.0230(6) 0.1130(5) -0.1825(3) 0.083(6) Uani 1 1 d . U . . .
H611 H -0.0014 0.1169 -0.1840 0.099 Uiso 1 1 calc R U . . .
C612 C -0.0455(6) 0.1159(5) -0.1944(3) 0.089(6) Uani 1 1 d . U . . .
H612 H -0.0423 0.1210 -0.2053 0.107 Uiso 1 1 calc R U . . .
C613 C -0.0726(6) 0.1098(5) -0.1872(3) 0.082(6) Uani 1 1 d . U . . .
H613 H -0.0926 0.1104 -0.1921 0.099 Uiso 1 1 calc R U . . .
C614 C -0.0450(5) 0.0326(5) -0.1390(2) 0.071(5) Uani 1 1 d . U . . .
H614 H -0.0264 0.0244 -0.1346 0.086 Uiso 1 1 calc R U . . .
C615 C -0.0727(6) 0.0163(6) -0.1398(3) 0.090(6) Uani 1 1 d . U . . .
H615 H -0.0769 -0.0041 -0.1360 0.107 Uiso 1 1 calc R U . . .
C616 C -0.0921(6) 0.0357(5) -0.1472(2) 0.077(5) Uani 1 1 d . U . . .
H616 H -0.1131 0.0310 -0.1500 0.093 Uiso 1 1 calc R U . . .
C617 C -0.0555(6) 0.1472(5) -0.1282(3) 0.096(7) Uani 1 1 d . U . . .
H617 H -0.0384 0.1554 -0.1224 0.116 Uiso 1 1 calc R U . . .
C618 C -0.0868(6) 0.1567(6) -0.1274(3) 0.120(9) Uani 1 1 d . U . . .
H618 H -0.0948 0.1727 -0.1207 0.145 Uiso 1 1 calc R U . . .
C619 C -0.1033(6) 0.1396(6) -0.1376(3) 0.107(8) Uani 1 1 d . U . . .
H619 H -0.1251 0.1411 -0.1395 0.128 Uiso 1 1 calc R U . . .
Fe62 Fe 0.15205(9) 0.19242(8) -0.14589(4) 0.1039(12) Uani 1 1 d . U . . .
C2 C 0.1553(6) 0.1500(7) -0.1528(3) 0.102(6) Uani 1 1 d . U . . .
N2 N 0.1580(4) 0.1245(5) -0.1560(2) 0.093(5) Uani 1 1 d . U . . .
C8 C 0.1087(7) 0.1920(5) -0.1483(3) 0.099(5) Uani 1 1 d . U . . .
N8 N 0.0812(6) 0.1923(4) -0.1498(2) 0.106(5) Uani 1 1 d . U . . .
C5 C 0.1505(6) 0.1805(5) -0.1249(3) 0.094(5) Uani 1 1 d . U . . .
N5 N 0.1498(4) 0.1728(4) -0.1118(2) 0.084(5) Uani 1 1 d . U . . .
B62A B 0.195(2) 0.2420(19) -0.1587(10) 0.117(8) Uani 0.5 1 d . U P C 1
N620 N 0.1606(12) 0.2032(10) -0.1691(6) 0.116(8) Uani 0.5 1 d D U P C 1
N621 N 0.1810(11) 0.2262(11) -0.1730(6) 0.123(9) Uani 0.5 1 d D U P C 1
C621 C 0.1455(18) 0.1950(15) -0.1822(8) 0.140(14) Uani 0.5 1 d . U P C 1
H621 H 0.1309 0.1784 -0.1830 0.168 Uiso 0.5 1 calc R U P C 1
C622 C 0.1550(18) 0.2158(16) -0.1951(7) 0.154(15) Uani 0.5 1 d . U P C 1
H622 H 0.1484 0.2162 -0.2059 0.185 Uiso 0.5 1 calc R U P C 1
C623 C 0.1750(17) 0.2340(17) -0.1876(7) 0.148(14) Uani 0.5 1 d . U P C 1
H623 H 0.1844 0.2515 -0.1925 0.177 Uiso 0.5 1 calc R U P C 1
N622 N 0.1558(12) 0.2341(11) -0.1405(6) 0.106(7) Uani 0.5 1 d D U P C 1
N623 N 0.1757(13) 0.2545(12) -0.1476(6) 0.116(9) Uani 0.5 1 d D U P C 1
C624 C 0.1349(15) 0.2534(13) -0.1330(8) 0.117(16) Uani 0.5 1 d D U P C 1
H624 H 0.1165 0.2451 -0.1283 0.141 Uiso 0.5 1 calc R U P C 1
C625 C 0.141(2) 0.284(2) -0.1323(12) 0.19(4) Uani 0.5 1 d . U P C 1
H625 H 0.1301 0.2998 -0.1268 0.229 Uiso 0.5 1 calc R U P C 1
C626 C 0.1678(17) 0.2852(16) -0.1419(8) 0.13(2) Uani 0.5 1 d . U P C 1
H626 H 0.1791 0.3037 -0.1442 0.161 Uiso 0.5 1 calc R U P C 1
N624 N 0.2154(10) 0.2169(8) -0.1489(5) 0.119(9) Uani 0.5 1 d DG U P C 1
N625 N 0.1978(8) 0.1909(10) -0.1434(7) 0.108(7) Uani 0.5 1 d G U P C 1
C627 C 0.2182(11) 0.1709(10) -0.1349(7) 0.16(3) Uani 0.5 1 d DG U P C 1
H62E H 0.2126 0.1518 -0.1300 0.198 Uiso 0.5 1 calc R U P C 1
C628 C 0.2484(9) 0.1844(11) -0.1352(6) 0.13(2) Uani 0.5 1 d DG U P C 1
H62F H 0.2666 0.1760 -0.1304 0.155 Uiso 0.5 1 calc R U P C 1
C629 C 0.2467(9) 0.2128(10) -0.1438(6) 0.12(2) Uani 0.5 1 d DG U P C 1
H62G H 0.2635 0.2267 -0.1458 0.142 Uiso 0.5 1 calc R U P C 1
B62B B 0.186(2) 0.2558(18) -0.1559(10) 0.108(8) Uani 0.5 1 d . U P C 2
N640 N 0.1498(11) 0.2152(10) -0.1669(6) 0.109(7) Uani 0.5 1 d D U P C 2
N641 N 0.1680(12) 0.2409(10) -0.1687(6) 0.111(8) Uani 0.5 1 d D U P C 2
C641 C 0.1333(15) 0.2098(14) -0.1810(7) 0.113(12) Uani 0.5 1 d . U P C 2
H64J H 0.1190 0.1935 -0.1832 0.136 Uiso 0.5 1 calc R U P C 2
N642 N 0.1439(12) 0.2376(11) -0.1373(6) 0.101(7) Uani 0.5 1 d D U P C 2
N643 N 0.1634(12) 0.2605(12) -0.1420(6) 0.105(9) Uani 0.5 1 d D U P C 2
C642 C 0.1431(16) 0.2354(14) -0.1916(7) 0.124(13) Uani 0.5 1 d . U P C 2
H64K H 0.1376 0.2388 -0.2024 0.149 Uiso 0.5 1 calc R U P C 2
C643 C 0.1614(15) 0.2525(14) -0.1825(7) 0.122(12) Uani 0.5 1 d . U P C 2
H64M H 0.1692 0.2721 -0.1858 0.146 Uiso 0.5 1 calc R U P C 2
C644 C 0.1291(12) 0.2488(11) -0.1239(5) 0.083(11) Uani 0.5 1 d D U P C 2
H64H H 0.1154 0.2367 -0.1176 0.099 Uiso 0.5 1 calc R U P C 2
H644 H 0.1154 0.2367 -0.1176 0.099 Uiso 0.5 1 calc R U P C 2
C645 C 0.1365(14) 0.2801(12) -0.1206(7) 0.109(15) Uani 0.5 1 d . U P C 2
H64N H 0.1298 0.2938 -0.1124 0.131 Uiso 0.5 1 calc R U P C 2
C646 C 0.1564(15) 0.2840(16) -0.1331(7) 0.095(14) Uani 0.5 1 d . U P C 2
H64I H 0.1652 0.3039 -0.1352 0.114 Uiso 0.5 1 calc R U P C 2
H646 H 0.1652 0.3039 -0.1352 0.114 Uiso 0.5 1 calc R U P C 2
N644 N 0.2088(10) 0.2293(8) -0.1498(6) 0.114(9) Uani 0.5 1 d DG U P C 2
N645 N 0.1954(7) 0.2007(9) -0.1447(6) 0.101(7) Uani 0.5 1 d G U P C 2
C647 C 0.2197(9) 0.1813(7) -0.1390(5) 0.077(10) Uani 0.5 1 d DG U P C 2
H647 H 0.2173 0.1609 -0.1348 0.093 Uiso 0.5 1 calc R U P C 2
C648 C 0.2482(8) 0.1979(10) -0.1405(6) 0.105(18) Uani 0.5 1 d DG U P C 2
H648 H 0.2683 0.1905 -0.1376 0.126 Uiso 0.5 1 calc R U P C 2
C649 C 0.2415(9) 0.2276(9) -0.1472(6) 0.13(2) Uani 0.5 1 d DG U P C 2
H649 H 0.2562 0.2434 -0.1495 0.158 Uiso 0.5 1 calc R U P C 2
Fe63 Fe 0.11029(7) 0.06213(7) -0.07367(3) 0.0724(10) Uani 1 1 d . U . . .
C3 C 0.1207(5) 0.0426(5) -0.0927(3) 0.073(5) Uani 1 1 d . U . . .
N3 N 0.1267(4) 0.0324(4) -0.1051(2) 0.077(5) Uani 1 1 d . U . . .
C6 C 0.1252(5) 0.0994(5) -0.0808(2) 0.072(5) Uani 1 1 d . U . . .
N6 N 0.1352(4) 0.1230(4) -0.08488(18) 0.079(5) Uani 1 1 d . U . . .
C7 C 0.0693(6) 0.0712(5) -0.0816(2) 0.076(5) Uani 1 1 d . U . . .
N7 N 0.0444(5) 0.0751(4) -0.08583(19) 0.082(5) Uani 1 1 d . U . . .
B63 B 0.1222(6) 0.0396(6) -0.0387(3) 0.081(5) Uani 1 1 d . U . . .
N630 N 0.0950(4) 0.0220(4) -0.06379(18) 0.075(4) Uani 1 1 d D U . . .
N631 N 0.1020(4) 0.0165(4) -0.04823(18) 0.074(4) Uani 1 1 d D U . . .
C631 C 0.0763(4) -0.0007(4) -0.0688(2) 0.071(5) Uani 1 1 d D U . . .
H631 H 0.0676 -0.0022 -0.0791 0.085 Uiso 1 1 calc R U . . .
C632 C 0.0717(5) -0.0216(5) -0.0565(2) 0.083(6) Uani 1 1 d D U . . .
H632 H 0.0597 -0.0402 -0.0568 0.100 Uiso 1 1 calc R U . . .
C633 C 0.0880(5) -0.0101(5) -0.0438(2) 0.084(6) Uani 1 1 d D U . . .
H633 H 0.0892 -0.0194 -0.0336 0.101 Uiso 1 1 calc R U . . .
N632 N 0.0984(4) 0.0839(4) -0.0534(2) 0.080(4) Uani 1 1 d . U . . .
N633 N 0.1059(4) 0.0704(4) -0.0392(2) 0.082(4) Uani 1 1 d . U . . .
N634 N 0.1516(4) 0.0528(4) -0.0642(2) 0.074(4) Uani 1 1 d . U . . .
N635 N 0.1530(4) 0.0434(4) -0.0486(2) 0.081(4) Uani 1 1 d . U . . .
C634 C 0.1810(5) 0.0546(5) -0.0696(3) 0.086(6) Uani 1 1 d . U . . .
H634 H 0.1868 0.0605 -0.0800 0.103 Uiso 1 1 calc R U . . .
C635 C 0.2014(6) 0.0464(5) -0.0575(3) 0.085(6) Uani 1 1 d . U . . .
H635 H 0.2235 0.0454 -0.0581 0.101 Uiso 1 1 calc R U . . .
C636 C 0.1831(6) 0.0404(5) -0.0448(3) 0.081(6) Uani 1 1 d . U . . .
H636 H 0.1906 0.0347 -0.0345 0.097 Uiso 1 1 calc R U . . .
C637 C 0.0852(6) 0.1108(6) -0.0508(3) 0.096(7) Uani 1 1 d . U . . .
H637 H 0.0764 0.1238 -0.0588 0.115 Uiso 1 1 calc R U . . .
C638 C 0.0862(8) 0.1171(7) -0.0353(3) 0.161(14) Uani 1 1 d . U . . .
H638 H 0.0803 0.1360 -0.0302 0.194 Uiso 1 1 calc R U . . .
C639 C 0.0971(7) 0.0920(7) -0.0283(3) 0.130(10) Uani 1 1 d . U . . .
H639 H 0.0986 0.0893 -0.0171 0.156 Uiso 1 1 calc R U . . .
Fe41 Fe 0.20310(8) 0.36160(7) -0.05625(3) 0.0806(10) Uani 1 1 d . U . . .
C12 C 0.1949(5) 0.3227(6) -0.0499(2) 0.085(5) Uani 1 1 d . U . . .
N12 N 0.1879(4) 0.2970(4) -0.04574(18) 0.082(4) Uani 1 1 d . U . . .
C13 C 0.2167(5) 0.3719(5) -0.0366(3) 0.080(5) Uani 1 1 d . U . . .
N13 N 0.2246(4) 0.3781(4) -0.0233(2) 0.074(4) Uani 1 1 d . U . . .
C14 C 0.1638(6) 0.3741(5) -0.0512(2) 0.086(6) Uani 1 1 d . U . . .
N14 N 0.1380(5) 0.3812(5) -0.04803(19) 0.095(6) Uani 1 1 d . U . . .
B41 B 0.2374(10) 0.3805(9) -0.0879(4) 0.128(6) Uani 1 1 d . U . . .
N410 N 0.2138(5) 0.4048(5) -0.0635(2) 0.106(5) Uani 1 1 d . U . . .
N411 N 0.2286(6) 0.4076(6) -0.0778(3) 0.134(6) Uani 1 1 d . U . . .
N412 N 0.2447(5) 0.3480(4) -0.0631(2) 0.098(5) Uani 1 1 d . U . . .
N413 N 0.2557(6) 0.3576(5) -0.0779(2) 0.122(6) Uani 1 1 d . U . . .
N414 N 0.1886(6) 0.3530(5) -0.0789(2) 0.110(5) Uani 1 1 d . U . . .
N415 N 0.2083(6) 0.3642(5) -0.0912(3) 0.126(6) Uani 1 1 d . U . . .
C411 C 0.2093(7) 0.4329(6) -0.0575(3) 0.136(10) Uani 1 1 d . U . . .
H411 H 0.1986 0.4370 -0.0478 0.164 Uiso 1 1 calc R U . . .
C412 C 0.2223(9) 0.4562(8) -0.0674(4) 0.181(15) Uani 1 1 d . U . . .
H412 H 0.2231 0.4781 -0.0656 0.218 Uiso 1 1 calc R U . . .
C413 C 0.2330(11) 0.4404(8) -0.0795(4) 0.211(19) Uani 1 1 d . U . . .
H413 H 0.2427 0.4498 -0.0885 0.253 Uiso 1 1 calc R U . . .
C414 C 0.2651(6) 0.3283(6) -0.0571(3) 0.107(7) Uani 1 1 d . U . . .
H414 H 0.2630 0.3187 -0.0470 0.128 Uiso 1 1 calc R U . . .
C415 C 0.2902(8) 0.3231(8) -0.0675(4) 0.149(11) Uani 1 1 d . U . . .
H415 H 0.3078 0.3100 -0.0661 0.179 Uiso 1 1 calc R U . . .
C416 C 0.2832(8) 0.3408(7) -0.0794(4) 0.147(11) Uani 1 1 d . U . . .
H416 H 0.2960 0.3423 -0.0886 0.177 Uiso 1 1 calc R U . . .
C417 C 0.1635(8) 0.3395(7) -0.0850(3) 0.138(9) Uani 1 1 d . U . . .
H417 H 0.1471 0.3293 -0.0794 0.166 Uiso 1 1 calc R U . . .
C418 C 0.1663(9) 0.3435(8) -0.1021(4) 0.161(10) Uani 1 1 d . U . . .
H418 H 0.1517 0.3367 -0.1099 0.193 Uiso 1 1 calc R U . . .
C419 C 0.1927(8) 0.3584(8) -0.1049(4) 0.152(9) Uani 1 1 d . U . . .
H419 H 0.1999 0.3643 -0.1152 0.183 Uiso 1 1 calc R U . . .
Fe42 Fe 0.15945(7) 0.22767(7) 0.01497(3) 0.0688(9) Uani 1 1 d . U . . .
C10 C 0.1664(5) 0.2401(5) -0.0062(3) 0.068(5) Uani 1 1 d . U . . .
N10 N 0.1720(4) 0.2459(4) -0.0191(2) 0.077(5) Uani 1 1 d . U . . .
C11 C 0.1835(5) 0.2607(5) 0.0221(2) 0.065(5) Uani 1 1 d . U . . .
N11 N 0.1984(4) 0.2816(4) 0.02643(17) 0.060(4) Uani 1 1 d . U . . .
C18 C 0.1221(5) 0.2507(5) 0.0169(2) 0.074(5) Uani 1 1 d . U . . .
N18 N 0.0989(4) 0.2632(4) 0.0184(2) 0.082(5) Uani 1 1 d . U . . .
B42 B 0.1614(7) 0.1576(7) 0.0263(3) 0.085(5) Uani 1 1 d . U . . .
N420 N 0.1514(4) 0.2123(4) 0.03714(19) 0.072(4) Uani 1 1 d . U . . .
N421 N 0.1530(4) 0.1808(4) 0.0399(2) 0.078(4) Uani 1 1 d . U . . .
N422 N 0.1337(4) 0.1918(4) 0.0071(2) 0.083(4) Uani 1 1 d . U . . .
N423 N 0.1376(4) 0.1637(5) 0.0138(2) 0.092(5) Uani 1 1 d . U . . .
N424 N 0.1962(4) 0.1991(4) 0.01396(18) 0.070(4) Uani 1 1 d . U . . .
N425 N 0.1931(4) 0.1697(4) 0.01938(19) 0.079(4) Uani 1 1 d . U . . .
C421 C 0.1411(5) 0.2265(6) 0.0503(2) 0.081(6) Uani 1 1 d . U . . .
H421 H 0.1377 0.2483 0.0515 0.098 Uiso 1 1 calc R U . . .
C422 C 0.1361(5) 0.2037(6) 0.0621(3) 0.097(7) Uani 1 1 d . U . . .
H422 H 0.1291 0.2069 0.0727 0.117 Uiso 1 1 calc R U . . .
C423 C 0.1435(5) 0.1760(6) 0.0550(3) 0.097(7) Uani 1 1 d . U . . .
H423 H 0.1421 0.1562 0.0600 0.117 Uiso 1 1 calc R U . . .
C424 C 0.1096(6) 0.1908(6) -0.0030(3) 0.111(8) Uani 1 1 d . U . . .
H424 H 0.1013 0.2074 -0.0092 0.134 Uiso 1 1 calc R U . . .
C425 C 0.0994(8) 0.1599(7) -0.0025(4) 0.171(14) Uani 1 1 d . U . . .
H425 H 0.0830 0.1515 -0.0088 0.205 Uiso 1 1 calc R U . . .
C426 C 0.1154(7) 0.1443(7) 0.0079(4) 0.148(11) Uani 1 1 d . U . . .
H426 H 0.1123 0.1231 0.0107 0.178 Uiso 1 1 calc R U . . .
C427 C 0.2246(5) 0.2025(5) 0.0082(2) 0.077(5) Uani 1 1 d . U . . .
H427 H 0.2330 0.2210 0.0037 0.093 Uiso 1 1 calc R U . . .
C428 C 0.2400(6) 0.1738(5) 0.0098(2) 0.086(6) Uani 1 1 d . U . . .
H428 H 0.2608 0.1691 0.0066 0.103 Uiso 1 1 calc R U . . .
C429 C 0.2197(5) 0.1543(6) 0.0166(2) 0.078(5) Uani 1 1 d . U . . .
H429 H 0.2235 0.1330 0.0191 0.094 Uiso 1 1 calc R U . . .
Fe43 Fe 0.06201(8) 0.39259(8) 0.01183(4) 0.0903(11) Uani 1 1 d . U . . .
C15 C 0.0771(5) 0.3893(5) -0.0088(3) 0.088(5) Uani 1 1 d . U . . .
N15 N 0.0854(4) 0.3884(4) -0.0218(2) 0.094(6) Uani 1 1 d . U . . .
C16 C 0.0630(5) 0.3498(6) 0.0147(3) 0.089(5) Uani 1 1 d . U . . .
N16 N 0.0629(4) 0.3230(5) 0.0167(2) 0.094(5) Uani 1 1 d . U . . .
C17 C 0.1011(5) 0.3973(5) 0.0200(2) 0.077(5) Uani 1 1 d . U . . .
N17 N 0.1258(4) 0.4000(3) 0.02548(17) 0.062(4) Uani 1 1 d . U . . .
B43A B 0.0010(10) 0.4250(9) 0.0237(4) 0.090(7) Uani 0.5 1 d D U P D 1
N430 N 0.0169(7) 0.3817(9) 0.0057(4) 0.094(7) Uani 0.5 1 d D U P D 1
N431 N -0.0061(9) 0.4002(7) 0.0115(4) 0.086(7) Uani 0.5 1 d D U P D 1
C431 C 0.0040(9) 0.3603(9) -0.0035(5) 0.102(11) Uani 0.5 1 d D U P D 1
H431 H 0.0149 0.3443 -0.0090 0.122 Uiso 0.5 1 calc R U P D 1
C432 C -0.0278(9) 0.3648(9) -0.0038(5) 0.101(11) Uani 0.5 1 d D U P D 1
H432 H -0.0428 0.3530 -0.0095 0.121 Uiso 0.5 1 calc R U P D 1
C433 C -0.0333(8) 0.3901(9) 0.0058(5) 0.091(10) Uani 0.5 1 d D U P D 1
H433 H -0.0532 0.3989 0.0081 0.109 Uiso 0.5 1 calc R U P D 1
N432 N 0.0519(9) 0.4344(9) 0.0106(5) 0.086(7) Uani 0.5 1 d D U P D 1
N433 N 0.0239(8) 0.4464(9) 0.0153(5) 0.085(8) Uani 0.5 1 d D U P D 1
C434 C 0.0666(11) 0.4587(9) 0.0042(6) 0.069(11) Uani 0.5 1 d D U P D 1
H434 H 0.0873 0.4572 0.0001 0.082 Uiso 0.5 1 calc R U P D 1
C435 C 0.0498(10) 0.4864(11) 0.0038(6) 0.069(16) Uani 0.5 1 d D U P D 1
H435 H 0.0554 0.5063 -0.0002 0.082 Uiso 0.5 1 calc R U P D 1
C436 C 0.0228(11) 0.4765(10) 0.0110(6) 0.100(17) Uani 0.5 1 d D U P D 1
H436 H 0.0052 0.4895 0.0127 0.120 Uiso 0.5 1 calc R U P D 1
N434 N 0.0415(11) 0.3929(10) 0.0352(5) 0.085(7) Uani 0.5 1 d D U P D 1
N435 N 0.0161(10) 0.4111(11) 0.0384(5) 0.090(9) Uani 0.5 1 d D U P D 1
C437 C 0.0525(13) 0.3834(14) 0.0497(5) 0.087(17) Uani 0.5 1 d D U P D 1
H437 H 0.0714 0.3723 0.0514 0.104 Uiso 0.5 1 calc R U P D 1
C438 C 0.0319(14) 0.3924(15) 0.0615(7) 0.10(2) Uani 0.5 1 d D U P D 1
H438 H 0.0323 0.3877 0.0725 0.125 Uiso 0.5 1 calc R U P D 1
C439 C 0.0114(16) 0.4092(16) 0.0533(7) 0.092(19) Uani 0.5 1 d . U P D 1
H439 H -0.0057 0.4192 0.0583 0.110 Uiso 0.5 1 calc R U P D 1
B43B B 0.0086(11) 0.4404(10) 0.0167(5) 0.098(7) Uani 0.5 1 d D U P D 2
N440 N 0.0207(7) 0.3942(9) 0.0014(4) 0.096(7) Uani 0.5 1 d D U P D 2
N441 N -0.0011(9) 0.4162(8) 0.0047(4) 0.104(8) Uani 0.5 1 d D U P D 2
C441 C 0.0080(9) 0.3730(9) -0.0081(5) 0.107(12) Uani 0.5 1 d D U P D 2
H44A H 0.0182 0.3548 -0.0120 0.128 Uiso 0.5 1 calc R U P D 2
C442 C -0.0223(9) 0.3816(10) -0.0115(5) 0.114(13) Uani 0.5 1 d D U P D 2
H44B H -0.0365 0.3713 -0.0184 0.137 Uiso 0.5 1 calc R U P D 2
C443 C -0.0275(9) 0.4080(10) -0.0027(6) 0.116(12) Uani 0.5 1 d D U P D 2
H44C H -0.0468 0.4189 -0.0020 0.140 Uiso 0.5 1 calc R U P D 2
N442 N 0.0630(9) 0.4416(10) 0.0065(6) 0.090(7) Uani 0.5 1 d D U P D 2
N443 N 0.0360(8) 0.4577(11) 0.0097(5) 0.092(8) Uani 0.5 1 d D U P D 2
C444 C 0.0845(10) 0.4615(9) 0.0010(5) 0.076(11) Uani 0.5 1 d D U P D 2
H44D H 0.1053 0.4567 -0.0020 0.091 Uiso 0.5 1 calc R U P D 2
C445 C 0.0700(11) 0.4905(10) 0.0005(6) 0.097(14) Uani 0.5 1 d D U P D 2
H44E H 0.0795 0.5094 -0.0029 0.116 Uiso 0.5 1 calc R U P D 2
C446 C 0.0399(12) 0.4875(12) 0.0057(9) 0.10(2) Uani 0.5 1 d D U P D 2
H44F H 0.0247 0.5036 0.0063 0.123 Uiso 0.5 1 calc R U P D 2
N444 N 0.0447(10) 0.4045(10) 0.0311(5) 0.087(7) Uani 0.5 1 d D U P D 2
N445 N 0.0198(9) 0.4247(10) 0.0320(5) 0.097(8) Uani 0.5 1 d D U P D 2
C447 C 0.0464(13) 0.3916(14) 0.0460(5) 0.075(14) Uani 0.5 1 d D U P D 2
H44G H 0.0613 0.3762 0.0489 0.091 Uiso 0.5 1 calc R U P D 2
C448 C 0.0243(14) 0.4032(16) 0.0564(8) 0.10(2) Uani 0.5 1 d D U P D 2
H44H H 0.0222 0.3978 0.0674 0.115 Uiso 0.5 1 calc R U P D 2
C449 C 0.0058(13) 0.4239(15) 0.0483(7) 0.102(17) Uani 0.5 1 d . U P D 2
H44I H -0.0117 0.4352 0.0521 0.123 Uiso 0.5 1 calc R U P D 2
O801 O 0.2541(5) 0.2937(4) -0.0111(2) 0.141(6) Uiso 1 1 d . . . . .
C801 C 0.2874(11) 0.2985(11) -0.0093(5) 0.229(18) Uiso 1 1 d . . . . .
O802 O 0.0387(4) 0.0068(5) -0.1200(2) 0.143(7) Uiso 1 1 d . . . . .
C802 C 0.0400(12) -0.0257(14) -0.1224(6) 0.27(2) Uiso 1 1 d . . . . .
O803 O 0.1304(5) 0.3216(5) 0.0513(2) 0.145(7) Uiso 1 1 d . . . . .
C803 C 0.1395(12) 0.3245(11) 0.0664(6) 0.25(2) Uiso 1 1 d . . . . .
O804 O 0.0798(5) 0.1234(5) -0.1828(2) 0.152(7) Uiso 1 1 d . . . . .
C804 C 0.0958(15) 0.1141(15) -0.1985(8) 0.33(3) Uiso 1 1 d . . . . .
O805 O 0.1598(4) 0.4415(5) -0.0127(2) 0.138(6) Uiso 1 1 d . . . . .
C805 C 0.1706(10) 0.4714(10) -0.0060(5) 0.209(16) Uiso 1 1 d . . . . .
O806 O 0.1967(5) 0.0870(5) -0.1159(3) 0.167(8) Uiso 1 1 d . . . . .
C806 C 0.2250(11) 0.0712(11) -0.1178(5) 0.228(18) Uiso 1 1 d . . . . .
O807 O 0.1744(7) -0.0533(7) -0.1836(4) 0.231(12) Uiso 1 1 d . . . . .
C807 C 0.1745(15) -0.0465(15) -0.2026(8) 0.32(3) Uiso 1 1 d . . . . .
O1W O -0.0642(7) 0.1536(8) -0.0840(3) 0.252(13) Uani 1 1 d . U . . .
O2W O 0.0353(6) 0.1954(5) -0.0417(3) 0.180(9) Uani 1 1 d . U . . .
O3W O 0.0199(7) 0.2107(6) -0.0068(3) 0.231(12) Uani 1 1 d . U . . .
O4W O 0.1183(9) 0.2587(6) -0.0825(3) 0.257(15) Uani 1 1 d . U . . .
O5W O 0.0117(7) 0.1804(6) -0.1032(3) 0.235(12) Uani 1 1 d . U . . .
O6W O 0.0992(9) 0.1967(7) -0.0487(3) 0.261(15) Uani 1 1 d . U . . .
O7W O -0.0053(8) 0.1430(8) -0.0523(3) 0.265(14) Uani 1 1 d . U . . .
O8W O 0.0570(10) 0.1698(11) -0.0800(6) 0.37(2) Uani 1 1 d . U . . .
O9W O 0.0402(11) 0.2708(10) -0.1221(5) 0.36(2) Uani 1 1 d . U . . .
O10W O 0.0791(12) 0.2583(14) -0.0279(6) 0.42(3) Uani 1 1 d . U . . .
O11W O -0.0981(16) 0.2016(11) -0.0535(9) 0.29(4) Uani 0.5 1 d . U P . .
O12W O 0.0716(13) 0.2104(16) -0.1033(8) 0.49(4) Uani 1 1 d . U . . .
O13W O 0.0515(15) 0.3056(14) -0.0280(7) 0.24(2) Uani 0.5 1 d . U P . .
O14W O 0.0645(11) 0.2818(7) -0.0933(4) 0.33(2) Uani 1 1 d . U . . .
O15W O 0.2266(10) -0.0692(10) -0.1725(5) 0.35(2) Uiso 1 1 d . . . . .
O16W O 0.246(2) 0.549(2) -0.0063(10) 0.35(4) Uiso 0.5 1 d . . P . .
O17W O 0.188(2) 0.558(2) -0.0098(10) 0.34(4) Uiso 0.5 1 d . . P . .
O18W O -0.098(3) -0.054(3) -0.1134(15) 0.48(7) Uiso 0.5 1 d . . P . .
O19W O 0.0211(19) 0.0675(19) -0.2264(10) 0.33(4) Uiso 0.5 1 d . . P . .
O20W O 0.1575(13) -0.1057(13) -0.1794(6) 0.43(3) Uiso 1 1 d . . . . .
O21W O 0.324(2) 0.417(2) -0.0584(11) 0.38(5) Uiso 0.5 1 d . . P . .
O22W O -0.206(3) 0.051(3) -0.1369(14) 0.47(6) Uiso 0.5 1 d . . P . .

loop_
_atom_site_aniso_label
_atom_site_aniso_U_11
_atom_site_aniso_U_22
_atom_site_aniso_U_33
_atom_site_aniso_U_23
_atom_site_aniso_U_13
_atom_site_aniso_U_12
Fe1 0.088(2) 0.077(2) 0.055(2) -0.0195(16) 0.0159(16) -0.0102(17)
Fe2 0.089(2) 0.093(2) 0.057(2) -0.0229(17) 0.0135(17) 0.0025(18)
Fe3 0.092(2) 0.109(3) 0.061(2) -0.0266(18) 0.0166(17) -0.0236(19)
Fe4 0.090(2) 0.112(3) 0.060(2) -0.0274(18) 0.0196(17) -0.016(2)
Fe5 0.092(2) 0.096(2) 0.062(2) -0.0244(17) 0.0161(17) 0.0077(19)
Fe6 0.082(2) 0.141(3) 0.075(2) -0.042(2) 0.0134(18) 0.002(2)
Cl1 0.136(6) 0.100(4) 0.093(5) -0.031(3) 0.011(4) 0.009(4)
Cl2 0.112(5) 0.144(6) 0.060(4) -0.034(3) 0.025(3) -0.037(4)
Cl3 0.089(5) 0.207(8) 0.110(5) -0.066(5) 0.009(4) 0.018(4)
O1 0.082(5) 0.097(6) 0.057(5) -0.023(4) 0.015(4) -0.008(4)
O2 0.083(6) 0.074(6) 0.050(6) -0.016(4) 0.017(4) -0.001(5)
O3 0.087(6) 0.082(6) 0.055(6) -0.022(5) 0.013(5) -0.020(5)
O4 0.085(7) 0.095(6) 0.058(6) -0.024(4) 0.011(5) -0.003(5)
O5 0.100(8) 0.117(7) 0.063(6) -0.025(5) 0.022(5) -0.029(5)
O6 0.087(6) 0.143(8) 0.070(6) -0.038(5) 0.018(5) -0.016(5)
O7 0.091(7) 0.133(7) 0.070(7) -0.034(5) 0.023(5) -0.013(5)
O8 0.080(6) 0.079(6) 0.054(6) -0.022(5) 0.019(5) -0.008(4)
O9 0.078(7) 0.107(7) 0.055(6) -0.027(5) 0.015(5) -0.010(5)
O10 0.082(6) 0.090(7) 0.055(6) -0.022(5) 0.016(4) -0.016(5)
O11 0.089(7) 0.088(6) 0.054(6) -0.022(4) 0.014(5) 0.011(5)
O12 0.091(7) 0.113(8) 0.065(6) -0.034(5) 0.010(5) 0.010(5)
O13 0.088(6) 0.130(7) 0.070(7) -0.036(5) 0.010(5) 0.012(5)
C01 0.076(10) 0.071(8) 0.053(9) -0.016(6) 0.019(7) -0.004(6)
C02 0.083(10) 0.071(8) 0.049(7) -0.015(6) 0.014(7) -0.022(7)
C03 0.083(8) 0.090(9) 0.055(9) -0.021(7) 0.012(7) -0.007(7)
C04 0.079(9) 0.074(8) 0.046(8) -0.013(6) 0.012(6) -0.012(6)
C05 0.097(13) 0.077(10) 0.062(11) -0.012(8) 0.022(9) -0.011(8)
C06 0.102(10) 0.169(11) 0.084(11) -0.038(8) 0.029(8) -0.030(8)
C07 0.110(9) 0.153(13) 0.071(10) -0.027(8) 0.030(7) -0.043(8)
C08 0.103(10) 0.157(13) 0.077(9) -0.037(8) 0.027(7) -0.025(9)
C09 0.106(10) 0.164(12) 0.078(9) -0.035(8) 0.027(7) -0.036(8)
C10A 0.126(13) 0.195(18) 0.092(14) -0.041(12) 0.040(11) -0.055(12)
C11A 0.079(9) 0.075(10) 0.061(7) -0.020(7) 0.016(6) -0.006(7)
C12A 0.080(8) 0.102(11) 0.056(9) -0.020(8) 0.013(6) -0.008(7)
C13A 0.084(9) 0.092(9) 0.057(9) -0.021(7) 0.013(7) -0.016(7)
C14A 0.079(9) 0.090(9) 0.060(8) -0.021(7) 0.015(6) -0.014(7)
C15A 0.087(11) 0.103(14) 0.065(11) -0.028(9) 0.012(8) -0.014(9)
C16A 0.111(10) 0.098(10) 0.065(10) -0.021(7) 0.006(7) 0.017(8)
C17A 0.107(12) 0.125(9) 0.081(10) -0.029(7) 0.005(8) 0.017(7)
C18A 0.116(13) 0.133(10) 0.079(8) -0.034(7) 0.002(7) 0.024(9)
C19A 0.107(10) 0.118(10) 0.077(9) -0.030(7) 0.006(7) 0.020(7)
C20A 0.137(16) 0.134(13) 0.094(12) -0.023(9) -0.005(11) 0.034(11)
Fe7 0.077(2) 0.077(2) 0.061(2) -0.0019(16) -0.0160(16) 0.0061(17)
Fe8 0.062(2) 0.073(2) 0.0606(19) -0.0042(15) -0.0205(15) 0.0093(16)
Fe9 0.070(2) 0.069(2) 0.0557(19) -0.0019(15) -0.0165(15) 0.0087(16)
Fe10 0.081(2) 0.076(2) 0.074(2) -0.0046(17) -0.0197(17) -0.0031(17)
Fe11 0.077(2) 0.072(2) 0.062(2) -0.0058(16) -0.0233(16) 0.0084(17)
Fe12 0.070(2) 0.084(2) 0.076(2) -0.0038(17) -0.0206(17) 0.0024(17)
Cl7 0.117(5) 0.085(4) 0.097(4) -0.003(3) -0.016(4) -0.013(4)
Cl8 0.099(4) 0.087(4) 0.065(4) -0.004(3) -0.027(3) 0.019(3)
Cl9 0.072(4) 0.129(5) 0.095(4) 0.002(4) -0.019(3) 0.000(3)
O14 0.066(5) 0.066(5) 0.059(5) -0.004(4) -0.020(4) 0.008(4)
O15 0.064(6) 0.072(6) 0.059(6) -0.006(4) -0.020(4) 0.008(5)
O16 0.066(6) 0.070(7) 0.054(5) -0.001(4) -0.017(4) 0.008(5)
O17 0.059(6) 0.065(6) 0.051(6) -0.006(4) -0.022(4) 0.009(4)
O18 0.083(6) 0.066(6) 0.053(6) -0.002(4) -0.015(5) 0.006(4)
O19 0.090(7) 0.068(6) 0.066(6) -0.004(4) -0.022(5) 0.008(5)
O20 0.070(6) 0.064(6) 0.055(5) -0.004(4) -0.017(4) 0.012(5)
O21 0.080(6) 0.086(6) 0.078(7) -0.005(5) -0.021(5) -0.006(5)
O22 0.069(6) 0.082(7) 0.069(6) -0.005(5) -0.015(4) 0.004(5)
O23 0.079(7) 0.073(6) 0.070(6) -0.004(4) -0.014(5) -0.003(5)
O24 0.069(6) 0.072(7) 0.068(6) -0.006(4) -0.026(4) 0.002(5)
O25 0.064(7) 0.071(6) 0.055(5) -0.005(4) -0.024(4) 0.013(5)
O26 0.062(6) 0.077(6) 0.062(6) -0.006(5) -0.023(4) 0.009(4)
C1B 0.059(7) 0.068(9) 0.058(9) -0.009(7) -0.020(6) 0.013(6)
C2B 0.058(8) 0.064(8) 0.053(9) -0.006(6) -0.011(7) 0.014(6)
C3B 0.054(8) 0.066(9) 0.053(7) -0.006(6) -0.020(6) 0.008(7)
C4B 0.058(8) 0.063(8) 0.055(8) -0.005(6) -0.017(6) 0.013(6)
C5B 0.067(10) 0.089(12) 0.064(10) -0.006(8) -0.020(8) 0.002(8)
C6B 0.093(10) 0.072(9) 0.066(7) -0.007(6) -0.017(6) 0.012(7)
C7B 0.090(8) 0.080(9) 0.071(10) -0.007(7) -0.022(7) 0.009(7)
C8B 0.078(10) 0.072(8) 0.065(9) -0.007(6) -0.017(7) 0.016(6)
C9B 0.087(9) 0.070(8) 0.061(8) -0.007(6) -0.021(6) 0.008(7)
C10B 0.108(13) 0.084(11) 0.071(11) -0.010(8) -0.014(9) 0.017(9)
C11B 0.084(9) 0.100(11) 0.089(8) 0.004(7) -0.015(6) -0.004(8)
C12B 0.079(9) 0.104(9) 0.081(10) 0.001(7) -0.010(7) -0.005(7)
C13B 0.084(8) 0.095(11) 0.077(10) 0.004(8) -0.013(6) -0.009(7)
C14B 0.079(9) 0.102(10) 0.089(9) 0.003(7) -0.014(6) -0.006(7)
C15B 0.097(12) 0.123(15) 0.108(13) 0.008(10) -0.004(9) -0.018(10)
C16B 0.070(10) 0.072(7) 0.072(9) -0.008(6) -0.029(7) 0.003(6)
C17B 0.062(8) 0.073(9) 0.060(9) -0.002(7) -0.024(6) 0.012(6)
C18B 0.067(10) 0.083(9) 0.062(7) -0.007(6) -0.026(6) 0.015(7)
C19B 0.057(8) 0.069(8) 0.059(8) -0.008(6) -0.026(6) 0.007(6)
C20B 0.071(12) 0.070(10) 0.073(11) -0.012(8) -0.035(9) 0.008(8)
Fe21 0.116(3) 0.075(2) 0.065(2) -0.0079(17) -0.0029(18) -0.0102(19)
Fe22 0.102(3) 0.084(2) 0.066(2) -0.0133(17) -0.0024(18) -0.0055(19)
Fe23 0.100(3) 0.077(2) 0.061(2) -0.0064(16) -0.0107(17) -0.0018(18)
Fe24 0.174(7) 0.249(9) 0.235(8) -0.003(7) 0.015(6) 0.029(6)
Cl24 0.175(14) 0.295(19) 0.278(15) -0.112(14) 0.000(12) 0.019(13)
Fe25 0.164(10) 0.190(14) 0.179(12) -0.009(10) -0.016(8) -0.012(9)
Cl25 0.28(4) 0.35(5) 0.210(18) -0.05(2) -0.033(18) -0.05(4)
O210 0.126(8) 0.083(9) 0.088(9) -0.006(7) 0.000(7) 0.000(7)
O211 0.120(9) 0.094(9) 0.081(9) -0.011(7) 0.001(7) -0.003(7)
O212 0.127(8) 0.081(7) 0.069(6) -0.002(5) -0.012(5) -0.008(6)
O213 0.114(9) 0.081(6) 0.067(6) -0.006(4) -0.009(5) -0.003(5)
O214 0.118(8) 0.080(7) 0.068(6) -0.007(5) -0.002(5) -0.016(6)
O215 0.118(8) 0.161(9) 0.120(9) -0.005(7) 0.018(6) -0.002(6)
O216 0.118(9) 0.087(6) 0.062(6) -0.009(4) 0.002(5) -0.012(5)
O217 0.129(8) 0.135(9) 0.135(9) 0.008(7) -0.007(6) 0.020(6)
O218 0.104(8) 0.112(10) 0.075(9) -0.001(7) -0.017(6) 0.003(7)
O219 0.094(8) 0.098(10) 0.088(9) -0.019(7) -0.012(6) 0.005(7)
C201 0.118(13) 0.086(10) 0.074(8) -0.001(7) -0.010(7) -0.007(9)
C202 0.131(10) 0.117(12) 0.120(12) -0.008(9) -0.017(8) 0.013(8)
C203 0.123(14) 0.077(8) 0.073(9) -0.002(6) -0.006(9) -0.001(7)
C204 0.125(10) 0.077(9) 0.078(9) -0.007(6) -0.021(7) 0.005(7)
C205 0.151(16) 0.077(11) 0.082(11) -0.008(8) -0.021(10) 0.001(10)
C207 0.142(16) 0.098(9) 0.068(8) -0.006(6) 0.011(8) -0.020(9)
C206 0.135(13) 0.091(10) 0.073(9) -0.003(7) -0.001(8) -0.025(9)
C208 0.133(11) 0.156(12) 0.116(12) -0.012(9) 0.012(8) -0.014(8)
C209 0.120(11) 0.106(10) 0.074(9) -0.022(6) 0.014(7) -0.031(7)
C210 0.152(18) 0.120(12) 0.086(11) -0.013(9) 0.010(11) -0.044(11)
Fe31 0.102(3) 0.106(3) 0.066(2) -0.0120(18) 0.0200(18) 0.020(2)
Fe32 0.129(3) 0.103(3) 0.106(3) 0.005(2) 0.052(2) 0.031(2)
Fe33 0.102(3) 0.114(3) 0.080(2) 0.011(2) 0.037(2) 0.034(2)
Fe34 0.300(12) 0.122(6) 0.189(9) 0.011(6) 0.074(8) 0.024(7)
O324 0.309(19) 0.145(17) 0.21(2) 0.009(13) 0.034(14) 0.022(13)
O325 0.25(2) 0.097(11) 0.166(18) -0.005(10) 0.043(14) 0.020(11)
O328 0.31(2) 0.15(2) 0.195(14) 0.004(12) 0.057(12) 0.033(15)
Cl34 0.300(15) 0.128(12) 0.177(14) 0.026(10) 0.066(11) 0.028(10)
Fe35 0.256(11) 0.158(9) 0.300(13) 0.062(9) 0.021(9) 0.010(8)
Cl35 0.264(15) 0.23(2) 0.31(2) 0.006(16) 0.037(13) -0.010(13)
O326 0.21(2) 0.108(13) 0.16(2) 0.003(13) 0.048(17) -0.011(13)
O37W 0.26(3) 0.13(3) 0.30(2) 0.044(16) 0.038(16) -0.05(2)
O321 0.257(18) 0.19(2) 0.29(2) 0.039(16) 0.019(14) -0.008(14)
O310 0.146(12) 0.115(8) 0.100(10) -0.021(7) 0.020(9) 0.020(7)
O311 0.111(10) 0.110(8) 0.086(9) -0.010(6) 0.028(8) 0.006(7)
O312 0.125(7) 0.123(9) 0.084(6) 0.006(6) 0.036(5) 0.030(6)
O313 0.201(10) 0.121(7) 0.171(10) 0.021(6) 0.050(7) 0.037(6)
O314 0.111(7) 0.125(10) 0.096(7) -0.001(6) 0.030(5) 0.021(6)
O315 0.122(8) 0.131(9) 0.093(7) -0.002(6) 0.036(5) 0.030(7)
O316 0.211(11) 0.123(7) 0.187(10) 0.000(6) 0.018(8) 0.008(6)
O317 0.125(8) 0.127(9) 0.095(7) 0.014(6) 0.037(5) 0.042(6)
O318 0.117(11) 0.125(9) 0.085(10) 0.021(7) 0.018(9) 0.019(7)
O319 0.152(13) 0.109(10) 0.096(11) -0.003(9) 0.044(9) 0.011(9)
C301 0.111(9) 0.121(15) 0.087(10) -0.009(9) 0.033(7) 0.023(8)
C302 0.117(11) 0.123(14) 0.089(9) -0.001(8) 0.039(7) 0.019(10)
C303 0.175(14) 0.134(11) 0.163(13) -0.007(8) 0.046(10) 0.013(9)
C304 0.115(10) 0.132(11) 0.100(10) -0.018(8) 0.041(7) 0.011(8)
C305 0.127(13) 0.154(18) 0.104(12) -0.019(11) 0.033(9) 0.014(12)
C306 0.131(10) 0.130(16) 0.083(8) 0.008(8) 0.038(7) 0.040(9)
C307 0.179(13) 0.157(13) 0.147(13) 0.025(9) 0.068(9) 0.049(9)
C308 0.146(11) 0.147(13) 0.101(9) 0.030(8) 0.055(7) 0.063(8)
C309 0.148(13) 0.20(2) 0.106(12) 0.036(11) 0.053(9) 0.069(12)
C310 0.132(11) 0.162(16) 0.095(10) 0.014(9) 0.037(8) 0.063(10)
Fe51 0.065(2) 0.100(3) 0.113(3) -0.007(2) -0.0067(19) 0.0105(19)
Fe52 0.076(3) 0.104(4) 0.111(4) 0.000 0.000 0.010(3)
Fe54 0.219(18) 0.198(11) 0.122(6) -0.009(7) 0.006(6) 0.016(11)
C501 0.092(12) 0.108(16) 0.145(16) 0.019(12) -0.012(11) 0.010(11)
C502 0.092(11) 0.102(9) 0.141(16) 0.000(8) 0.000(10) 0.017(7)
C503 0.123(16) 0.142(11) 0.138(11) 0.011(8) -0.007(10) 0.019(10)
C504 0.089(12) 0.110(10) 0.135(12) 0.010(8) -0.009(9) 0.010(8)
C505 0.099(15) 0.107(11) 0.144(17) 0.011(10) -0.015(12) 0.009(10)
Cl50 0.28(3) 0.56(6) 0.16(2) -0.04(3) 0.08(2) -0.20(4)
O501 0.087(10) 0.139(12) 0.120(8) -0.013(7) -0.018(7) 0.015(8)
O502 0.086(9) 0.141(12) 0.115(8) -0.020(7) -0.006(7) -0.001(8)
O503 0.069(7) 0.102(8) 0.136(10) 0.000(7) 0.002(6) 0.013(6)
O504 0.070(7) 0.101(7) 0.119(9) -0.004(6) -0.001(6) 0.013(5)
O505 0.162(14) 0.148(10) 0.109(8) 0.017(7) 0.005(8) 0.038(9)
O506 0.15(5) 0.20(2) 0.12(2) -0.010(18) 0.01(3) 0.00(3)
O507 0.39(9) 0.22(2) 0.118(15) -0.014(14) -0.02(2) 0.06(3)
Fe70 0.130(3) 0.073(2) 0.103(3) -0.0050(19) -0.022(2) -0.019(2)
Fe71 0.139(4) 0.077(3) 0.096(4) 0.000 0.000 -0.003(3)
Fe72 0.39(2) 0.252(16) 0.198(10) 0.033(9) 0.031(12) -0.003(14)
O701 0.166(13) 0.097(10) 0.111(8) -0.010(7) -0.021(7) -0.011(9)
O702 0.139(11) 0.099(10) 0.106(8) -0.008(7) -0.018(7) -0.019(8)
O703 0.131(7) 0.082(8) 0.126(9) 0.003(7) -0.022(6) -0.021(6)
O704 0.164(12) 0.159(13) 0.103(9) -0.013(7) -0.014(8) -0.010(9)
O705 0.133(9) 0.083(8) 0.140(10) 0.007(7) -0.018(7) -0.015(6)
O706 0.37(3) 0.17(3) 0.09(2) -0.008(19) -0.02(2) 0.00(2)
C701 0.131(9) 0.088(12) 0.146(16) -0.006(10) -0.020(8) -0.022(8)
C702 0.160(13) 0.139(16) 0.140(12) -0.013(10) -0.016(9) 0.002(11)
C703 0.122(17) 0.084(12) 0.149(17) -0.019(11) -0.006(13) -0.023(11)
C704 0.134(10) 0.086(12) 0.130(12) -0.019(9) -0.021(9) -0.009(8)
C705 0.143(12) 0.095(15) 0.161(18) -0.031(13) -0.020(11) -0.018(10)
O720 0.51(5) 0.28(5) 0.168(15) 0.034(16) 0.051(18) 0.10(4)
Fe61 0.096(2) 0.069(2) 0.065(2) -0.0178(16) 0.0094(17) -0.0018(17)
C1 0.097(8) 0.068(10) 0.057(11) -0.006(8) 0.018(7) -0.004(7)
N1 0.087(6) 0.059(9) 0.056(9) -0.016(7) 0.012(6) -0.016(5)
C4 0.105(12) 0.072(11) 0.067(6) -0.016(6) 0.010(6) 0.005(9)
N4 0.090(11) 0.093(11) 0.067(6) -0.012(6) 0.016(6) 0.007(8)
C9 0.094(10) 0.067(7) 0.075(11) -0.010(7) -0.005(8) 0.001(7)
N9 0.119(11) 0.074(7) 0.098(11) -0.004(7) -0.017(8) -0.015(7)
B61 0.104(10) 0.069(8) 0.074(8) -0.018(6) 0.006(7) -0.004(7)
N610 0.098(8) 0.070(10) 0.068(6) -0.015(6) 0.005(5) -0.011(7)
N611 0.101(8) 0.059(10) 0.070(7) -0.023(6) 0.004(6) -0.006(7)
N612 0.095(7) 0.068(7) 0.066(9) -0.018(6) 0.012(6) -0.003(6)
N613 0.094(8) 0.064(7) 0.069(9) -0.022(6) 0.011(7) -0.003(6)
N614 0.098(7) 0.072(8) 0.072(9) -0.020(6) 0.002(6) 0.001(6)
N615 0.092(8) 0.078(9) 0.077(9) -0.028(7) 0.001(7) 0.002(7)
C611 0.102(10) 0.076(14) 0.070(8) -0.011(8) 0.005(7) -0.011(9)
C612 0.109(11) 0.084(15) 0.073(9) -0.012(8) 0.002(7) -0.005(11)
C613 0.106(10) 0.067(14) 0.073(9) -0.021(8) 0.000(7) -0.004(9)
C614 0.095(10) 0.068(8) 0.051(11) -0.019(8) 0.020(8) -0.003(7)
C615 0.101(11) 0.074(9) 0.093(15) -0.012(9) 0.014(10) -0.008(8)
C616 0.097(10) 0.066(9) 0.068(13) -0.028(8) 0.016(8) -0.007(7)
C617 0.103(11) 0.092(13) 0.094(13) -0.042(11) -0.004(9) 0.006(9)
C618 0.108(11) 0.127(16) 0.126(17) -0.071(15) -0.010(10) 0.018(10)
C619 0.104(10) 0.112(15) 0.105(16) -0.051(12) -0.004(9) 0.013(9)
Fe62 0.133(3) 0.100(3) 0.079(2) 0.0062(19) -0.009(2) -0.035(2)
C2 0.127(13) 0.104(6) 0.076(11) -0.004(6) 0.002(9) -0.031(6)
N2 0.099(11) 0.107(6) 0.075(11) -0.010(6) 0.008(8) -0.031(6)
C8 0.131(6) 0.088(12) 0.079(11) 0.003(9) -0.011(6) -0.028(6)
N8 0.132(7) 0.074(11) 0.111(12) -0.006(9) -0.019(6) -0.025(6)
C5 0.122(12) 0.085(11) 0.074(6) 0.001(6) -0.006(6) -0.028(9)
N5 0.115(11) 0.065(10) 0.073(6) -0.006(6) -0.004(6) -0.018(8)
B62A 0.152(14) 0.105(14) 0.094(13) 0.009(10) -0.007(10) -0.034(10)
N620 0.151(15) 0.112(14) 0.085(8) 0.007(8) -0.005(8) -0.040(11)
N621 0.158(17) 0.118(16) 0.093(11) 0.008(9) -0.003(9) -0.044(13)
C621 0.19(3) 0.14(2) 0.088(11) 0.015(11) -0.016(12) -0.07(2)
C622 0.21(3) 0.16(3) 0.096(12) 0.022(13) -0.018(13) -0.08(2)
C623 0.20(3) 0.15(2) 0.099(13) 0.021(12) -0.017(12) -0.07(2)
N622 0.142(14) 0.097(8) 0.080(14) 0.009(7) -0.016(11) -0.034(7)
N623 0.153(16) 0.100(11) 0.095(17) 0.009(10) -0.006(13) -0.036(9)
C624 0.16(2) 0.098(12) 0.10(3) 0.012(14) 0.00(2) -0.030(12)
C625 0.24(5) 0.102(14) 0.23(8) -0.012(19) 0.09(6) -0.047(15)
C626 0.18(3) 0.099(11) 0.12(4) 0.004(12) 0.01(3) -0.039(12)
N624 0.144(11) 0.105(15) 0.106(18) 0.013(13) -0.005(10) -0.037(10)
N625 0.137(8) 0.099(13) 0.088(15) 0.006(10) -0.002(7) -0.033(7)
C627 0.139(13) 0.14(3) 0.21(7) 0.08(4) -0.03(2) -0.050(14)
C628 0.138(14) 0.11(3) 0.14(5) 0.04(3) -0.005(17) -0.041(13)
C629 0.141(12) 0.10(3) 0.11(5) 0.02(3) -0.006(16) -0.041(13)
B62B 0.139(13) 0.099(13) 0.084(13) 0.011(9) 0.003(10) -0.026(10)
N640 0.138(14) 0.103(12) 0.085(9) 0.008(8) -0.002(8) -0.025(10)
N641 0.141(16) 0.103(13) 0.088(12) 0.007(9) 0.002(10) -0.025(11)
C641 0.15(2) 0.104(19) 0.087(12) 0.007(11) -0.006(13) -0.019(18)
N642 0.134(15) 0.093(8) 0.077(13) 0.011(7) -0.003(10) -0.028(8)
N643 0.137(16) 0.095(11) 0.082(15) 0.011(9) 0.000(12) -0.028(10)
C642 0.17(3) 0.11(2) 0.093(13) 0.012(12) -0.009(14) -0.028(19)
C643 0.16(3) 0.111(18) 0.090(13) 0.010(12) -0.004(13) -0.027(17)
C644 0.11(2) 0.085(14) 0.058(16) 0.025(12) -0.027(16) -0.012(13)
C645 0.15(3) 0.092(15) 0.08(2) 0.012(14) 0.01(2) -0.029(15)
C646 0.13(3) 0.089(12) 0.07(2) 0.016(12) -0.01(2) -0.023(13)
N644 0.132(11) 0.098(13) 0.11(2) 0.017(12) -0.003(10) -0.032(9)
N645 0.130(8) 0.092(13) 0.079(16) 0.007(10) -0.002(7) -0.030(7)
C647 0.124(11) 0.085(16) 0.02(2) -0.014(15) 0.009(12) -0.028(10)
C648 0.128(12) 0.10(2) 0.09(5) 0.01(2) 0.002(13) -0.031(11)
C649 0.131(12) 0.11(2) 0.15(6) 0.04(3) -0.010(13) -0.035(11)
Fe63 0.094(2) 0.069(2) 0.0543(19) -0.0113(15) 0.0146(16) 0.0006(17)
C3 0.091(12) 0.070(10) 0.060(6) -0.013(6) 0.012(6) -0.001(8)
N3 0.091(11) 0.082(10) 0.059(6) -0.018(5) 0.007(5) 0.009(8)
C6 0.091(11) 0.067(7) 0.059(10) -0.012(6) 0.011(8) 0.007(6)
N6 0.111(10) 0.072(7) 0.054(9) -0.006(6) -0.002(7) -0.005(6)
C7 0.098(7) 0.074(12) 0.056(10) -0.009(8) 0.016(6) 0.006(6)
N7 0.100(6) 0.090(11) 0.055(9) -0.006(8) 0.017(6) 0.010(6)
B63 0.089(9) 0.082(9) 0.071(9) -0.013(7) 0.007(7) 0.001(7)
N630 0.087(9) 0.073(7) 0.063(7) -0.006(5) 0.005(6) 0.002(6)
N631 0.086(9) 0.074(8) 0.063(7) -0.005(6) 0.007(6) 0.005(7)
C631 0.071(11) 0.071(10) 0.071(9) -0.011(7) 0.009(8) 0.010(8)
C632 0.089(13) 0.080(10) 0.081(11) -0.003(8) 0.008(9) -0.001(9)
C633 0.095(14) 0.079(10) 0.078(10) 0.000(7) 0.006(8) 0.001(9)
N632 0.101(10) 0.081(8) 0.059(6) -0.016(5) 0.010(6) 0.012(7)
N633 0.101(10) 0.086(8) 0.059(7) -0.015(6) 0.009(7) 0.008(7)
N634 0.092(6) 0.065(9) 0.065(7) -0.019(6) 0.010(5) 0.004(6)
N635 0.093(8) 0.083(11) 0.069(8) -0.015(7) 0.006(6) -0.005(7)
C634 0.094(8) 0.080(15) 0.083(10) -0.018(9) 0.012(7) 0.004(8)
C635 0.095(9) 0.066(14) 0.093(11) -0.015(10) 0.005(7) -0.003(8)
C636 0.095(9) 0.063(14) 0.085(10) -0.019(9) -0.001(7) -0.007(8)
C637 0.127(18) 0.091(10) 0.069(10) -0.020(8) 0.016(10) 0.029(11)
C638 0.28(4) 0.130(13) 0.074(10) -0.028(9) 0.003(12) 0.084(17)
C639 0.20(3) 0.120(13) 0.067(9) -0.025(8) 0.009(9) 0.054(15)
Fe41 0.104(3) 0.079(2) 0.059(2) 0.0054(17) -0.0114(18) 0.0074(19)
C12 0.106(12) 0.085(7) 0.065(11) 0.000(6) -0.014(9) 0.005(6)
N12 0.115(11) 0.084(6) 0.046(9) -0.009(5) -0.011(8) 0.000(6)
C13 0.088(12) 0.083(11) 0.067(6) 0.002(6) -0.014(6) 0.018(9)
N13 0.071(10) 0.085(10) 0.066(6) 0.002(5) -0.006(5) 0.005(8)
C14 0.109(8) 0.094(12) 0.056(11) 0.006(9) -0.018(7) 0.014(7)
N14 0.108(9) 0.123(16) 0.052(11) -0.003(10) -0.027(8) 0.019(9)
B41 0.164(12) 0.126(11) 0.093(11) 0.008(8) -0.002(8) 0.016(8)
N410 0.139(12) 0.095(7) 0.085(9) 0.014(6) -0.001(8) 0.011(7)
N411 0.185(15) 0.117(9) 0.101(10) 0.014(7) 0.021(9) 0.004(8)
N412 0.116(8) 0.095(10) 0.082(9) 0.001(7) -0.001(6) 0.005(7)
N413 0.148(11) 0.124(12) 0.094(9) 0.011(8) 0.013(7) 0.015(9)
N414 0.145(11) 0.110(11) 0.077(7) 0.001(6) -0.013(6) 0.023(8)
N415 0.168(11) 0.133(13) 0.078(8) 0.001(8) -0.002(7) 0.017(9)
C411 0.21(3) 0.092(9) 0.102(13) 0.016(8) 0.028(15) 0.011(10)
C412 0.31(4) 0.102(11) 0.127(18) 0.018(9) 0.07(2) -0.005(11)
C413 0.37(5) 0.117(11) 0.143(18) 0.014(9) 0.10(3) -0.011(12)
C414 0.115(12) 0.104(15) 0.102(12) 0.006(11) 0.002(9) 0.007(10)
C415 0.150(14) 0.17(2) 0.131(16) 0.034(15) 0.032(12) 0.041(15)
C416 0.160(14) 0.16(2) 0.126(14) 0.030(13) 0.031(12) 0.034(14)
C417 0.161(13) 0.16(2) 0.095(11) -0.009(11) -0.021(9) 0.006(13)
C418 0.197(17) 0.19(2) 0.093(11) -0.005(11) -0.021(10) -0.010(15)
C419 0.193(16) 0.17(2) 0.089(10) -0.001(9) -0.017(9) 0.005(14)
Fe42 0.067(2) 0.081(2) 0.0590(19) -0.0069(16) -0.0125(15) 0.0036(16)
C10 0.072(11) 0.072(11) 0.059(6) -0.012(6) -0.015(6) 0.002(8)
N10 0.095(10) 0.077(10) 0.060(6) -0.008(6) -0.012(6) 0.007(8)
C11 0.066(9) 0.075(7) 0.054(10) -0.007(6) -0.016(7) 0.007(6)
N11 0.058(8) 0.070(6) 0.053(9) -0.005(5) -0.022(7) 0.014(5)
C18 0.067(7) 0.088(10) 0.067(11) -0.003(8) -0.012(6) 0.004(6)
N18 0.064(7) 0.092(10) 0.092(11) -0.008(8) -0.010(6) 0.007(6)
B42 0.080(9) 0.093(10) 0.081(9) -0.008(7) -0.002(6) 0.008(7)
N420 0.066(9) 0.085(8) 0.066(6) -0.004(5) -0.011(5) 0.009(6)
N421 0.072(10) 0.085(8) 0.075(7) 0.000(6) -0.004(7) 0.009(7)
N422 0.080(8) 0.091(7) 0.078(9) -0.014(6) -0.015(7) 0.002(6)
N423 0.089(9) 0.094(8) 0.094(10) -0.010(7) -0.016(7) 0.002(7)
N424 0.074(7) 0.082(7) 0.056(9) -0.008(6) -0.013(6) 0.011(6)
N425 0.077(8) 0.086(8) 0.072(10) -0.002(7) -0.007(7) 0.014(6)
C421 0.079(14) 0.098(10) 0.068(9) -0.006(7) -0.008(9) 0.015(9)
C422 0.101(17) 0.112(11) 0.078(9) 0.005(8) 0.006(9) 0.021(11)
C423 0.105(18) 0.105(11) 0.082(9) 0.007(7) 0.009(9) 0.014(10)
C424 0.105(13) 0.105(12) 0.124(15) -0.019(10) -0.048(12) 0.001(9)
C425 0.18(2) 0.114(13) 0.22(3) 0.003(13) -0.12(2) -0.026(13)
C426 0.146(18) 0.109(11) 0.19(2) 0.001(11) -0.078(17) -0.020(10)
C427 0.074(8) 0.096(10) 0.062(12) 0.001(9) -0.014(8) 0.011(7)
C428 0.083(9) 0.101(11) 0.074(14) 0.000(10) -0.004(8) 0.018(8)
C429 0.078(10) 0.093(10) 0.063(13) -0.003(8) -0.012(8) 0.019(7)
Fe43 0.079(2) 0.103(3) 0.088(2) -0.023(2) -0.0233(18) 0.0237(19)
C15 0.083(10) 0.099(11) 0.082(7) -0.016(7) -0.027(6) 0.022(8)
N15 0.088(13) 0.116(16) 0.079(9) -0.017(8) -0.029(7) 0.022(11)
C16 0.081(11) 0.103(6) 0.083(11) -0.017(6) -0.024(8) 0.015(6)
N16 0.069(10) 0.107(6) 0.105(11) -0.013(6) -0.009(8) 0.015(6)
C17 0.077(6) 0.083(11) 0.071(10) -0.009(8) -0.018(6) 0.017(6)
N17 0.072(6) 0.061(9) 0.052(9) 0.002(7) -0.012(5) 0.014(5)
B43A 0.075(12) 0.106(12) 0.090(12) 0.004(9) -0.015(9) 0.011(9)
N430 0.083(8) 0.110(13) 0.088(13) -0.003(10) -0.026(7) 0.014(7)
N431 0.082(9) 0.096(13) 0.081(14) 0.013(10) -0.018(9) 0.009(8)
C431 0.092(12) 0.113(17) 0.10(2) -0.004(16) -0.036(12) 0.014(11)
C432 0.094(12) 0.11(2) 0.10(2) 0.009(17) -0.034(12) 0.012(11)
C433 0.086(10) 0.097(19) 0.09(2) 0.019(15) -0.025(10) 0.007(10)
N432 0.074(12) 0.098(8) 0.085(15) -0.011(7) -0.013(9) 0.019(7)
N433 0.074(12) 0.092(10) 0.090(17) -0.003(9) -0.007(10) 0.020(8)
C434 0.062(15) 0.095(10) 0.05(2) -0.019(12) -0.029(14) 0.017(9)
C435 0.056(19) 0.091(11) 0.06(4) -0.015(14) -0.02(2) 0.017(10)
C436 0.073(17) 0.096(11) 0.13(4) 0.008(14) 0.01(2) 0.023(10)
N434 0.076(12) 0.095(15) 0.083(8) -0.013(7) -0.023(7) 0.016(10)
N435 0.085(13) 0.101(17) 0.085(11) -0.003(9) -0.015(8) 0.022(12)
C437 0.09(2) 0.09(4) 0.082(10) -0.019(11) -0.024(9) 0.03(2)
C438 0.11(3) 0.12(5) 0.083(11) -0.005(13) -0.014(11) 0.05(3)
C439 0.09(2) 0.10(4) 0.085(12) -0.001(12) -0.012(10) 0.03(3)
B43B 0.083(13) 0.116(13) 0.096(13) -0.014(10) -0.024(9) 0.022(9)
N440 0.081(8) 0.114(13) 0.091(13) -0.016(10) -0.028(8) 0.018(7)
N441 0.086(10) 0.122(14) 0.104(15) -0.019(11) -0.032(9) 0.024(9)
C441 0.087(13) 0.124(17) 0.11(2) -0.024(17) -0.036(14) 0.019(11)
C442 0.088(13) 0.13(2) 0.12(2) -0.024(19) -0.038(14) 0.020(12)
C443 0.090(11) 0.13(2) 0.13(2) -0.028(18) -0.040(12) 0.025(11)
N442 0.078(12) 0.100(8) 0.090(16) -0.019(7) -0.022(10) 0.025(7)
N443 0.078(13) 0.106(10) 0.092(18) -0.018(10) -0.021(10) 0.029(8)
C444 0.077(15) 0.097(11) 0.05(3) -0.028(13) -0.031(14) 0.024(9)
C445 0.091(18) 0.098(12) 0.10(4) -0.019(13) -0.013(19) 0.029(10)
C446 0.090(18) 0.106(11) 0.11(6) -0.015(16) -0.01(2) 0.032(10)
N444 0.071(11) 0.101(14) 0.090(9) -0.021(7) -0.024(7) 0.015(10)
N445 0.081(13) 0.115(16) 0.095(11) -0.016(9) -0.021(8) 0.026(12)
C447 0.05(2) 0.08(3) 0.087(11) -0.028(12) -0.029(10) 0.00(2)
C448 0.08(3) 0.11(4) 0.094(13) -0.016(16) -0.018(14) 0.03(3)
C449 0.09(2) 0.12(3) 0.096(14) -0.013(14) -0.016(13) 0.04(2)
O1W 0.28(3) 0.30(4) 0.17(2) -0.01(2) 0.01(2) 0.00(3)
O2W 0.22(2) 0.153(19) 0.169(19) -0.012(15) -0.006(17) 0.010(16)
O3W 0.25(3) 0.20(3) 0.24(3) 0.03(2) 0.01(2) 0.09(2)
O4W 0.41(5) 0.19(2) 0.17(2) 0.034(19) 0.03(3) -0.03(3)
O5W 0.30(3) 0.21(3) 0.20(2) -0.02(2) 0.03(2) -0.05(2)
O6W 0.41(5) 0.22(3) 0.16(2) 0.023(19) 0.01(2) -0.04(3)
O7W 0.32(4) 0.29(4) 0.19(2) 0.03(2) 0.01(2) 0.04(3)
O8W 0.35(5) 0.34(5) 0.42(6) -0.12(4) 0.07(4) -0.03(4)
O9W 0.46(6) 0.30(4) 0.32(5) 0.04(3) 0.06(4) -0.10(4)
O10W 0.38(6) 0.49(7) 0.39(6) 0.00(5) -0.13(5) -0.16(5)
O11W 0.32(7) 0.11(4) 0.43(9) 0.03(4) 0.20(7) 0.09(4)
O12W 0.39(7) 0.57(9) 0.51(8) -0.08(7) 0.01(6) -0.06(6)
O13W 0.25(6) 0.20(5) 0.27(6) -0.04(4) -0.04(5) -0.04(4)
O14W 0.55(6) 0.16(3) 0.29(4) -0.01(2) -0.15(4) -0.02(3)

loop_
_atom_type_symbol
_atom_type_description
_atom_type_scat_dispersion_real
_atom_type_scat_dispersion_imag
_atom_type_scat_source
C C 0.0030 0.0010 'International Tables Vol C Tables 4.2.6.8 and 6.1.1.4'
H H 0.0000 0.0000 'International Tables Vol C Tables 4.2.6.8 and 6.1.1.4'
Fe Fe 0.3370 0.7590 'International Tables Vol C Tables 4.2.6.8 and 6.1.1.4'
N N 0.0050 0.0030 'International Tables Vol C Tables 4.2.6.8 and 6.1.1.4'
O O 0.0090 0.0050 'International Tables Vol C Tables 4.2.6.8 and 6.1.1.4'
Cl Cl 0.1350 0.1410 'International Tables Vol C Tables 4.2.6.8 and 6.1.1.4'
B B 0.0010 0.0010 'International Tables Vol C Tables 4.2.6.8 and 6.1.1.4'

loop_
_geom_angle_atom_site_label_1
_geom_angle_atom_site_label_2
_geom_angle_atom_site_label_3
_geom_angle
_geom_angle_site_symmetry_1
_geom_angle_site_symmetry_3
O8 Fe1 O10 89.0(5) . .
O8 Fe1 O2 89.1(5) . .
O10 Fe1 O2 165.2(6) . .
O8 Fe1 O3 165.3(6) . .
O10 Fe1 O3 90.1(5) . .
O2 Fe1 O3 87.9(5) . .
O8 Fe1 N1 99.0(6) . .
O10 Fe1 N1 98.9(6) . .
O2 Fe1 N1 95.8(6) . .
O3 Fe1 N1 95.7(6) . .
O8 Fe1 O1 83.1(5) . .
O10 Fe1 O1 83.6(5) . .
O2 Fe1 O1 81.6(5) . .
O3 Fe1 O1 82.2(5) . .
N1 Fe1 O1 176.7(5) . .
O12 Fe2 O11 89.4(6) . .
O12 Fe2 O4 89.3(6) . .
O11 Fe2 O4 165.4(5) . .
O12 Fe2 O2 165.9(5) . .
O11 Fe2 O2 89.3(5) . .
O4 Fe2 O2 88.3(5) . .
O12 Fe2 N3 97.4(6) . .
O11 Fe2 N3 97.9(6) . .
O4 Fe2 N3 96.7(6) . .
O2 Fe2 N3 96.7(6) . .
O12 Fe2 O1 83.4(5) . .
O11 Fe2 O1 83.6(5) . .
O4 Fe2 O1 81.8(5) . .
O2 Fe2 O1 82.5(5) . .
N3 Fe2 O1 178.3(6) . .
O5 Fe3 O7 89.0(6) . .
O5 Fe3 O4 166.0(6) . .
O7 Fe3 O4 88.8(6) . .
O5 Fe3 N2 97.5(7) . .
O7 Fe3 N2 98.5(7) . .
O4 Fe3 N2 96.5(6) . .
O5 Fe3 O3 90.4(6) . .
O7 Fe3 O3 166.5(6) . .
O4 Fe3 O3 88.5(5) . .
N2 Fe3 O3 94.9(7) . .
O5 Fe3 O1 83.9(5) . .
O7 Fe3 O1 83.3(6) . .
O4 Fe3 O1 82.1(5) . .
N2 Fe3 O1 177.7(7) . .
O3 Fe3 O1 83.2(5) . .
O9 Fe4 O5 162.5(5) . .
O9 Fe4 O10 87.7(5) . .
O5 Fe4 O10 90.0(6) . .
O9 Fe4 O6 88.9(6) . .
O5 Fe4 O6 88.2(6) . .
O10 Fe4 O6 162.7(5) . .
O9 Fe4 Cl2 99.1(4) . .
O5 Fe4 Cl2 98.4(4) . .
O10 Fe4 Cl2 98.6(4) . .
O6 Fe4 Cl2 98.6(4) . .
O9 Fe4 O1 81.5(5) . .
O5 Fe4 O1 81.0(5) . .
O10 Fe4 O1 81.6(5) . .
O6 Fe4 O1 81.2(5) . .
Cl2 Fe4 O1 179.3(4) . .
O11 Fe5 O8 89.7(5) . .
O11 Fe5 O9 163.6(6) . .
O8 Fe5 O9 88.1(5) . .
O11 Fe5 O13 88.1(5) . .
O8 Fe5 O13 163.1(6) . .
O9 Fe5 O13 89.3(6) . .
O11 Fe5 O1 81.9(5) . .
O8 Fe5 O1 81.8(5) . .
O9 Fe5 O1 81.8(5) . .
O13 Fe5 O1 81.3(6) . .
O11 Fe5 Cl1 97.8(4) . .
O8 Fe5 Cl1 98.0(4) . .
O9 Fe5 Cl1 98.6(4) . .
O13 Fe5 Cl1 98.9(5) . .
O1 Fe5 Cl1 179.6(4) . .
O13 Fe6 O12 87.7(6) . .
O13 Fe6 O6 89.0(6) . .
O12 Fe6 O6 162.8(6) . .
O13 Fe6 O7 162.9(6) . .
O12 Fe6 O7 89.8(6) . .
O6 Fe6 O7 88.4(6) . .
O13 Fe6 Cl3 98.0(5) . .
O12 Fe6 Cl3 98.2(5) . .
O6 Fe6 Cl3 98.9(5) . .
O7 Fe6 Cl3 99.1(5) . .
O13 Fe6 O1 82.0(5) . .
O12 Fe6 O1 81.0(5) . .
O6 Fe6 O1 81.8(5) . .
O7 Fe6 O1 80.9(5) . .
Cl3 Fe6 O1 179.3(4) . .
Fe2 O1 Fe3 91.7(5) . .
Fe2 O1 Fe1 91.5(5) . .
Fe3 O1 Fe1 90.9(5) . .
Fe2 O1 Fe5 89.5(5) . .
Fe3 O1 Fe5 178.8(6) . .
Fe1 O1 Fe5 89.4(5) . .
Fe2 O1 Fe6 89.7(5) . .
Fe3 O1 Fe6 89.9(5) . .
Fe1 O1 Fe6 178.6(7) . .
Fe5 O1 Fe6 89.9(5) . .
Fe2 O1 Fe4 178.8(8) . .
Fe3 O1 Fe4 89.3(5) . .
Fe1 O1 Fe4 89.2(5) . .
Fe5 O1 Fe4 89.5(4) . .
Fe6 O1 Fe4 89.6(4) . .
C01 O2 Fe1 117.9(11) . .
C01 O2 Fe2 117.9(10) . .
Fe1 O2 Fe2 104.4(5) . .
C02 O3 Fe3 116.8(11) . .
C02 O3 Fe1 118.7(10) . .
Fe3 O3 Fe1 103.6(6) . .
C03 O4 Fe3 117.2(12) . .
C03 O4 Fe2 117.2(11) . .
Fe3 O4 Fe2 104.4(6) . .
C07 O5 Fe3 117.6(12) . .
C07 O5 Fe4 118.2(13) . .
Fe3 O5 Fe4 105.8(7) . .
C06 O6 Fe6 115.4(13) . .
C06 O6 Fe4 117.3(15) . .
Fe6 O6 Fe4 107.4(6) . .
C08 O7 Fe3 117.7(15) . .
C08 O7 Fe6 116.4(14) . .
Fe3 O7 Fe6 106.0(7) . .
C11A O8 Fe1 116.5(11) . .
C11A O8 Fe5 117.2(10) . .
Fe1 O8 Fe5 105.8(6) . .
C12A O9 Fe4 118.1(13) . .
C12A O9 Fe5 116.2(11) . .
Fe4 O9 Fe5 107.1(6) . .
C13A O10 Fe1 118.4(11) . .
C13A O10 Fe4 116.4(11) . .
Fe1 O10 Fe4 105.6(6) . .
C16A O11 Fe5 117.3(11) . .
C16A O11 Fe2 116.7(12) . .
Fe5 O11 Fe2 105.1(6) . .
C17A O12 Fe2 117.7(14) . .
C17A O12 Fe6 118.0(12) . .
Fe2 O12 Fe6 105.8(7) . .
C18A O13 Fe6 118.8(14) . .
C18A O13 Fe5 116.5(14) . .
Fe6 O13 Fe5 106.7(7) . .
O2 C01 C04 111.5(14) . .
O3 C02 C04 114.4(16) . .
O4 C03 C04 114.7(16) . .
C03 C04 C02 109.8(16) . .
C03 C04 C01 113.0(18) . .
C02 C04 C01 112.7(16) . .
C03 C04 C05 107.7(16) . .
C02 C04 C05 106.8(16) . .
C01 C04 C05 106.5(15) . .
O6 C06 C09 113.0(19) . .
O5 C07 C09 110(2) . .
O7 C08 C09 114.6(19) . .
C06 C09 C07 115(2) . .
C06 C09 C08 110(2) . .
C07 C09 C08 110(2) . .
C06 C09 C10A 108(2) . .
C07 C09 C10A 105(2) . .
C08 C09 C10A 109(2) . .
O8 C11A C14A 114.1(16) . .
O9 C12A C14A 113.7(16) . .
O10 C13A C14A 113.2(17) . .
C13A C14A C11A 110.7(16) . .
C13A C14A C12A 111.3(17) . .
C11A C14A C12A 111.2(18) . .
C13A C14A C15A 107.1(18) . .
C11A C14A C15A 108.5(16) . .
C12A C14A C15A 107.9(16) . .
O11 C16A C19A 115.3(19) . .
O12 C17A C19A 114(2) . .
O13 C18A C19A 111.6(18) . .
C17A C19A C16A 111(2) . .
C17A C19A C20A 110(2) . .
C16A C19A C20A 108(2) . .
C17A C19A C18A 112(2) . .
C16A C19A C18A 108.3(19) . .
C20A C19A C18A 108.0(19) . .
O22 Fe7 O16 167.4(5) . .
O22 Fe7 O15 90.0(5) . .
O16 Fe7 O15 88.8(5) . .
O22 Fe7 O23 89.6(5) . .
O16 Fe7 O23 88.9(5) . .
O15 Fe7 O23 167.1(5) . .
O22 Fe7 N13 96.1(6) . .
O16 Fe7 N13 96.5(6) . .
O15 Fe7 N13 94.6(6) . .
O23 Fe7 N13 98.2(6) . .
O22 Fe7 O14 84.7(5) . .
O16 Fe7 O14 82.7(5) . .
O15 Fe7 O14 83.0(5) . .
O23 Fe7 O14 84.2(5) . .
N13 Fe7 O14 177.5(6) . .
O25 Fe8 O26 89.2(5) . .
O25 Fe8 O17 90.1(5) . .
O26 Fe8 O17 165.5(5) . .
O25 Fe8 O15 166.0(5) . .
O26 Fe8 O15 88.4(5) . .
O17 Fe8 O15 88.8(5) . .
O25 Fe8 N11 98.0(5) . .
O26 Fe8 N11 99.1(6) . .
O17 Fe8 N11 95.3(5) . .
O15 Fe8 N11 95.9(5) . .
O25 Fe8 O14 83.7(5) . .
O26 Fe8 O14 83.4(5) . .
O17 Fe8 O14 82.2(5) . .
O15 Fe8 O14 82.4(5) . .
N11 Fe8 O14 177.0(5) . .
O18 Fe9 O20 89.7(5) . .
O18 Fe9 O17 168.1(5) . .
O20 Fe9 O17 89.2(5) . .
O18 Fe9 O16 90.6(5) . .
O20 Fe9 O16 167.4(5) . .
O17 Fe9 O16 87.9(5) . .
O18 Fe9 N17 96.4(6) . .
O20 Fe9 N17 98.3(5) . .
O17 Fe9 N17 95.5(5) . .
O16 Fe9 N17 94.1(5) . .
O18 Fe9 O14 84.8(5) . .
O20 Fe9 O14 84.2(5) . .
O17 Fe9 O14 83.3(5) . .
O16 Fe9 O14 83.2(5) . .
N17 Fe9 O14 177.2(5) . .
O18 Fe10 O19 87.7(5) . .
O18 Fe10 O21 162.2(5) . .
O19 Fe10 O21 91.0(5) . .
O18 Fe10 O23 88.8(5) . .
O19 Fe10 O23 162.4(5) . .
O21 Fe10 O23 87.1(5) . .
O18 Fe10 Cl7 97.7(4) . .
O19 Fe10 Cl7 99.5(4) . .
O21 Fe10 Cl7 100.0(4) . .
O23 Fe10 Cl7 98.0(4) . .
O18 Fe10 O14 81.1(5) . .
O19 Fe10 O14 81.6(5) . .
O21 Fe10 O14 81.2(5) . .
O23 Fe10 O14 80.8(5) . .
Cl7 Fe10 O14 178.4(4) . .
O20 Fe11 O24 161.0(5) . .
O20 Fe11 O25 88.6(5) . .
O24 Fe11 O25 86.6(5) . .
O20 Fe11 O19 88.1(5) . .
O24 Fe11 O19 90.7(5) . .
O25 Fe11 O19 161.8(5) . .
O20 Fe11 Cl8 98.5(4) . .
O24 Fe11 Cl8 100.4(4) . .
O25 Fe11 Cl8 98.9(4) . .
O19 Fe11 Cl8 99.2(4) . .
O20 Fe11 O14 80.7(4) . .
O24 Fe11 O14 80.4(5) . .
O25 Fe11 O14 80.3(4) . .
O19 Fe11 O14 81.5(5) . .
Cl8 Fe11 O14 178.9(4) . .
O24 Fe12 O21 91.6(5) . .
O24 Fe12 O26 86.6(5) . .
O21 Fe12 O26 162.9(5) . .
O24 Fe12 O22 162.4(5) . .
O21 Fe12 O22 86.8(5) . .
O26 Fe12 O22 89.8(5) . .
O24 Fe12 Cl9 100.1(4) . .
O21 Fe12 Cl9 98.6(4) . .
O26 Fe12 Cl9 98.5(4) . .
O22 Fe12 Cl9 97.5(4) . .
O24 Fe12 O14 81.2(5) . .
O21 Fe12 O14 82.1(5) . .
O26 Fe12 O14 80.8(5) . .
O22 Fe12 O14 81.2(5) . .
Cl9 Fe12 O14 178.5(4) . .
Fe9 O14 Fe7 91.6(4) . .
Fe9 O14 Fe8 91.3(5) . .
Fe7 O14 Fe8 91.6(4) . .
Fe9 O14 Fe12 178.0(7) . .
Fe7 O14 Fe12 89.6(5) . .
Fe8 O14 Fe12 90.3(4) . .
Fe9 O14 Fe10 89.1(4) . .
Fe7 O14 Fe10 90.1(4) . .
Fe8 O14 Fe10 178.2(6) . .
Fe12 O14 Fe10 89.3(4) . .
Fe9 O14 Fe11 89.4(4) . .
Fe7 O14 Fe11 178.5(7) . .
Fe8 O14 Fe11 89.5(4) . .
Fe12 O14 Fe11 89.4(4) . .
Fe10 O14 Fe11 88.7(4) . .
C1B O15 Fe7 118.3(10) . .
C1B O15 Fe8 116.7(11) . .
Fe7 O15 Fe8 103.0(5) . .
C2B O16 Fe9 119.2(10) . .
C2B O16 Fe7 118.2(10) . .
Fe9 O16 Fe7 102.4(5) . .
C3B O17 Fe9 118.9(10) . .
C3B O17 Fe8 118.1(10) . .
Fe9 O17 Fe8 103.2(5) . .
C6B O18 Fe9 116.4(12) . .
C6B O18 Fe10 118.9(11) . .
Fe9 O18 Fe10 105.0(6) . .
C7B O19 Fe10 116.5(11) . .
C7B O19 Fe11 115.7(12) . .
Fe10 O19 Fe11 108.1(6) . .
C8B O20 Fe11 117.1(10) . .
C8B O20 Fe9 116.8(10) . .
Fe11 O20 Fe9 105.6(6) . .
C11B O21 Fe10 117.9(12) . .
C11B O21 Fe12 117.7(13) . .
Fe10 O21 Fe12 107.4(6) . .
C12B O22 Fe7 119.7(12) . .
C12B O22 Fe12 116.7(11) . .
Fe7 O22 Fe12 104.6(6) . .
C13B O23 Fe10 118.1(11) . .
C13B O23 Fe7 115.9(12) . .
Fe10 O23 Fe7 104.9(6) . .
C16B O24 Fe11 118.2(12) . .
C16B O24 Fe12 115.9(11) . .
Fe11 O24 Fe12 108.9(6) . .
C17B O25 Fe8 116.8(10) . .
C17B O25 Fe11 117.7(10) . .
Fe8 O25 Fe11 106.4(6) . .
C18B O26 Fe8 116.0(11) . .
C18B O26 Fe12 119.1(10) . .
Fe8 O26 Fe12 105.5(6) . .
O15 C1B C4B 112.9(14) . .
O16 C2B C4B 113.0(14) . .
O17 C3B C4B 112.7(15) . .
C2B C4B C5B 107.4(14) . .
C2B C4B C3B 111.9(15) . .
C5B C4B C3B 106.8(15) . .
C2B C4B C1B 112.7(16) . .
C5B C4B C1B 106.5(15) . .
C3B C4B C1B 111.1(15) . .
O18 C6B C9B 113.7(15) . .
O19 C7B C9B 115.5(16) . .
O20 C8B C9B 114.2(17) . .
C7B C9B C8B 112.1(17) . .
C7B C9B C10B 109.4(16) . .
C8B C9B C10B 107.6(17) . .
C7B C9B C6B 110.5(18) . .
C8B C9B C6B 109.0(16) . .
C10B C9B C6B 108.2(16) . .
O21 C11B C14B 112.7(17) . .
O22 C12B C14B 113.0(18) . .
O23 C13B C14B 114.0(17) . .
C15B C14B C11B 107.8(18) . .
C15B C14B C12B 108.0(19) . .
C11B C14B C12B 110.9(19) . .
C15B C14B C13B 107.6(18) . .
C11B C14B C13B 110.9(19) . .
C12B C14B C13B 111.3(18) . .
O24 C16B C19B 113.1(14) . .
O25 C17B C19B 112.0(16) . .
O26 C18B C19B 111.1(15) . .
C16B C19B C17B 113.3(16) . .
C16B C19B C18B 112.0(17) . .
C17B C19B C18B 111.1(15) . .
C16B C19B C20B 106.3(14) . .
C17B C19B C20B 108.0(16) . .
C18B C19B C20B 105.7(15) . .
O214 Fe21 O212 75.0(6) . .
O214 Fe21 N6 166.7(6) . .
O212 Fe21 N6 91.7(6) . .
O214 Fe21 N5 92.5(6) . .
O212 Fe21 N5 167.5(6) . .
N6 Fe21 N5 100.8(6) . .
O214 Fe21 O211 91.2(6) . .
O212 Fe21 O211 91.3(6) . .
N6 Fe21 O211 88.1(6) . .
N5 Fe21 O211 88.6(6) . .
O214 Fe21 O210 92.0(6) . .
O212 Fe21 O210 91.6(6) . .
N6 Fe21 O210 89.3(6) . .
N5 Fe21 O210 89.2(6) . .
O211 Fe21 O210 176.2(6) . .
O216 Fe22 O212 134.6(6) . .
O216 Fe22 O217 133.1(7) . .
O212 Fe22 O217 86.2(7) . .
O216 Fe22 O213 75.0(6) . .
O212 Fe22 O213 88.1(6) . .
O217 Fe22 O213 86.9(7) . .
O216 Fe22 O214 88.1(6) . .
O212 Fe22 O214 74.4(6) . .
O217 Fe22 O214 131.7(7) . .
O213 Fe22 O214 134.7(6) . .
O216 Fe22 O215 86.3(7) . .
O212 Fe22 O215 132.7(7) . .
O217 Fe22 O215 74.3(8) . .
O213 Fe22 O215 132.0(7) . .
O214 Fe22 O215 87.0(7) . .
O213 Fe23 O216 74.2(6) . .
O213 Fe23 N10 90.8(6) . .
O216 Fe23 N10 165.0(6) . .
O213 Fe23 N12 165.7(6) . .
O216 Fe23 N12 91.6(6) . .
N10 Fe23 N12 103.4(6) . .
O213 Fe23 O219 92.1(6) . .
O216 Fe23 O219 92.1(6) . .
N10 Fe23 O219 87.8(6) . .
N12 Fe23 O219 87.1(6) . .
O213 Fe23 O218 91.4(6) . .
O216 Fe23 O218 91.4(6) . .
N10 Fe23 O218 89.4(6) . .
N12 Fe23 O218 90.2(6) . .
O219 Fe23 O218 175.6(6) . .
O221 Fe24 O217 150(3) . .
O221 Fe24 O215 103(2) . .
O217 Fe24 O215 75.9(8) . .
O221 Fe24 O226 84(3) . .
O217 Fe24 O226 97(2) . .
O215 Fe24 O226 173(2) . .
O221 Fe24 Cl24 88(2) . .
O217 Fe24 Cl24 121.7(9) . .
O215 Fe24 Cl24 98.5(9) . .
O226 Fe24 Cl24 85(2) . .
O221 Fe24 O229 112(3) . .
O217 Fe24 O229 89.9(18) . .
O215 Fe24 O229 129.3(18) . .
O226 Fe24 O229 49(2) . .
Cl24 Fe24 O229 49.0(16) . .
O229 Cl24 Fe24 72(2) . .
Cl24 O229 Fe24 59.5(19) . .
O222 Fe25 O228 92.7(15) . .
O222 Fe25 O215 122.5(18) . .
O228 Fe25 O215 106(2) . .
O222 Fe25 O217 133.7(17) . .
O228 Fe25 O217 129.5(18) . .
O215 Fe25 O217 69.3(9) . .
O222 Fe25 Cl25 101(2) . .
O228 Fe25 Cl25 50(2) . .
O215 Fe25 Cl25 132.7(19) . .
O217 Fe25 Cl25 95.5(16) . .
C219 Cl25 O228 58(3) . .
C219 Cl25 Fe25 89(3) . .
O228 Cl25 Fe25 57.5(11) . .
C219 O228 Cl25 57(3) . .
C219 O228 Fe25 97(3) . .
Cl25 O228 Fe25 72.7(17) . .
C201 O212 Fe22 123.0(12) . .
C201 O212 Fe21 131.6(13) . .
Fe22 O212 Fe21 105.3(7) . .
C203 O213 Fe23 131.6(12) . .
C203 O213 Fe22 122.8(12) . .
Fe23 O213 Fe22 105.5(7) . .
C206 O214 Fe21 132.8(12) . .
C206 O214 Fe22 122.0(12) . .
Fe21 O214 Fe22 105.0(7) . .
C208 O215 Fe24 135.7(17) . .
C208 O215 Fe25 126.5(18) . .
C208 O215 Fe22 120.7(17) . .
Fe24 O215 Fe22 100.4(9) . .
Fe25 O215 Fe22 102.9(10) . .
C207 O216 Fe22 124.6(12) . .
C207 O216 Fe23 130.0(13) . .
Fe22 O216 Fe23 105.3(7) . .
C202 O217 Fe24 130.7(15) . .
C202 O217 Fe22 122.6(15) . .
Fe24 O217 Fe22 104.6(9) . .
C202 O217 Fe25 130.5(16) . .
Fe22 O217 Fe25 96.8(9) . .
C219 O219 Fe23 127(2) . .
O219 C219 O228 146(4) . .
O219 C219 Cl25 149(4) . .
O228 C219 Cl25 65(3) . .
O212 C201 C204 112.5(18) . .
O217 C202 C204 109(2) . .
O213 C203 C204 112.2(18) . .
C203 C204 C202 113(2) . .
C203 C204 C201 112.0(19) . .
C202 C204 C201 111(2) . .
C203 C204 C205 107.0(19) . .
C202 C204 C205 105(2) . .
C201 C204 C205 108.4(19) . .
O216 C207 C209 111.6(19) . .
O214 C206 C209 114.3(18) . .
O215 C208 C209 116(2) . .
C206 C209 C210 108.3(19) . .
C206 C209 C207 112(2) . .
C210 C209 C207 107(2) . .
C206 C209 C208 109(2) . .
C210 C209 C208 112(2) . .
C207 C209 C208 109(2) . .
O312 Fe31 N7 91.9(7) . .
O312 Fe31 O314 74.4(7) . .
N7 Fe31 O314 166.3(7) . .
O312 Fe31 N4 168.6(7) . .
N7 Fe31 N4 99.3(7) . .
O314 Fe31 N4 94.3(7) . .
O312 Fe31 O311 91.7(6) . .
N7 Fe31 O311 87.8(6) . .
O314 Fe31 O311 92.7(6) . .
N4 Fe31 O311 87.6(6) . .
O312 Fe31 O310 92.5(6) . .
N7 Fe31 O310 89.6(7) . .
O314 Fe31 O310 90.8(7) . .
N4 Fe31 O310 88.7(7) . .
O311 Fe31 O310 175.1(6) . .
O314 Fe32 O316 87.6(9) . .
O314 Fe32 O312 74.5(7) . .
O316 Fe32 O312 128.7(8) . .
O314 Fe32 O315 89.3(7) . .
O316 Fe32 O315 86.2(9) . .
O312 Fe32 O315 139.5(7) . .
O314 Fe32 O317 130.0(7) . .
O316 Fe32 O317 136.8(9) . .
O312 Fe32 O317 86.8(7) . .
O315 Fe32 O317 75.6(7) . .
O314 Fe32 O313 136.4(7) . .
O316 Fe32 O313 76.9(10) . .
O312 Fe32 O313 83.9(8) . .
O315 Fe32 O313 129.1(8) . .
O317 Fe32 O313 84.8(8) . .
O315 Fe33 O317 76.3(7) . .
O315 Fe33 N15 166.1(7) . 6_454
O317 Fe33 N15 89.9(7) . 6_454
O315 Fe33 N14 92.1(7) . 6_454
O317 Fe33 N14 168.5(7) . 6_454
N15 Fe33 N14 101.7(7) 6_454 6_454
O315 Fe33 O319 93.1(7) . .
O317 Fe33 O319 92.5(7) . .
N15 Fe33 O319 86.4(7) 6_454 .
N14 Fe33 O319 87.8(7) 6_454 .
O315 Fe33 O318 92.1(7) . .
O317 Fe33 O318 91.5(7) . .
N15 Fe33 O318 89.3(7) 6_454 .
N14 Fe33 O318 89.2(7) 6_454 .
O319 Fe33 O318 174.1(6) . .
O325 Fe34 O324 75(2) . .
O325 Fe34 O316 167(2) . .
O324 Fe34 O316 97(2) . .
O325 Fe34 O313 111.7(19) . .
O324 Fe34 O313 167(2) . .
O316 Fe34 O313 75.2(10) . .
O325 Fe34 Cl34 72.7(18) . .
O324 Fe34 Cl34 102(2) . .
O316 Fe34 Cl34 119.1(11) . .
O313 Fe34 Cl34 91.0(10) . .
O325 Fe34 O328 87(2) . .
O324 Fe34 O328 65(2) . .
O316 Fe34 O328 98.3(15) . .
O313 Fe34 O328 124.8(18) . .
Cl34 Fe34 O328 43.9(16) . .
Cl34 O328 Fe34 66.9(18) . .
O328 Cl34 Fe34 69.2(19) . .
O326 Fe35 O321 85(2) . .
O326 Fe35 O316 162.9(19) . .
O321 Fe35 O316 97(2) . .
O326 Fe35 O313 103.9(18) . .
O321 Fe35 O313 171(2) . .
O316 Fe35 O313 74.5(11) . .
O326 Fe35 Cl35 95.0(17) . .
O321 Fe35 Cl35 53(2) . .
O316 Fe35 Cl35 100.0(12) . .
O313 Fe35 Cl35 123.2(14) . .
O321 Cl35 C319 147(4) . .
O321 Cl35 O37W 109(3) . .
C319 Cl35 O37W 75(3) . .
O321 Cl35 Fe35 57(2) . .
C319 Cl35 Fe35 98(3) . .
O37W Cl35 Fe35 69(2) . .
O36W O321 Cl35 153(5) . .
O36W O321 Fe35 112(4) . .
Cl35 O321 Fe35 69(3) . .
C306 O312 Fe31 131.6(15) . .
C306 O312 Fe32 122.1(14) . .
Fe31 O312 Fe32 106.3(8) . .
C307 O313 Fe32 120.2(19) . .
C307 O313 Fe35 138.3(19) . .
Fe32 O313 Fe35 98.6(12) . .
C307 O313 Fe34 139.7(18) . .
Fe32 O313 Fe34 97.2(11) . .
C301 O314 Fe32 122.4(14) . .
C301 O314 Fe31 132.2(13) . .
Fe32 O314 Fe31 104.5(8) . .
C302 O315 Fe33 133.4(14) . .
C302 O315 Fe32 121.9(14) . .
Fe33 O315 Fe32 104.5(8) . .
C303 O316 Fe34 129(2) . .
C303 O316 Fe32 122(2) . .
Fe34 O316 Fe32 107.2(14) . .
C303 O316 Fe35 130(2) . .
Fe32 O316 Fe35 103.9(13) . .
C310 O317 Fe33 131.8(14) . .
C310 O317 Fe32 123.4(14) . .
Fe33 O317 Fe32 103.1(8) . .
C319 O319 Fe33 127(5) . .
O319 C319 Cl35 171(8) . .
O314 C301 C304 113(2) . .
O315 C302 C304 114(2) . .
O316 C303 C304 114(3) . .
C301 C304 C305 108(2) . .
C301 C304 C302 111(2) . .
C305 C304 C302 106(2) . .
C301 C304 C303 109(2) . .
C305 C304 C303 113(3) . .
C302 C304 C303 109(2) . .
O312 C306 C308 115(2) . .
C308 C307 O313 112(3) . .
C307 C308 C306 110(3) . .
C307 C308 C310 109(3) . .
C306 C308 C310 118(2) . .
C307 C308 C309 102(3) . .
C306 C308 C309 110(2) . .
C310 C308 C309 107(2) . .
O317 C310 C308 112(2) . .
O504 Fe51 O503 75.8(6) . .
O504 Fe51 N16 168.0(7) . .
O503 Fe51 N16 92.2(7) . .
O504 Fe51 N18 95.1(7) . .
O503 Fe51 N18 170.9(7) . .
N16 Fe51 N18 96.9(7) . .
O504 Fe51 O502 91.4(7) . .
O503 Fe51 O502 92.1(6) . .
N16 Fe51 O502 88.4(7) . .
N18 Fe51 O502 88.8(6) . .
O504 Fe51 O501 91.4(6) . .
O503 Fe51 O501 91.0(6) . .
N16 Fe51 O501 89.4(7) . .
N18 Fe51 O501 88.5(6) . .
O502 Fe51 O501 176.3(7) . .
O503 Fe52 O503 127.9(10) 6_454 .
O503 Fe52 O504 74.9(6) 6_454 6_454
O503 Fe52 O504 87.1(6) . 6_454
O503 Fe52 O504 87.1(6) 6_454 .
O503 Fe52 O504 74.9(6) . .
O504 Fe52 O504 138.5(9) 6_454 .
O503 Fe52 O505 87.0(7) 6_454 .
O503 Fe52 O505 139.0(8) . .
O504 Fe52 O505 126.8(7) 6_454 .
O504 Fe52 O505 88.2(7) . .
O503 Fe52 O505 139.0(8) 6_454 6_454
O503 Fe52 O505 87.0(7) . 6_454
O504 Fe52 O505 88.2(7) 6_454 6_454
O504 Fe52 O505 126.8(7) . 6_454
O505 Fe52 O505 73.6(10) . 6_454
Fe54 Fe54 O507 91(3) 6_454 .
Fe54 Fe54 O506 97(2) 6_454 .
O507 Fe54 O506 82(2) . .
Fe54 Fe54 O505 72.8(11) 6_454 .
O507 Fe54 O505 102.5(19) . .
O506 Fe54 O505 169(2) . .
Fe54 Fe54 O505 71.8(11) 6_454 6_454
O507 Fe54 O505 162(3) . 6_454
O506 Fe54 O505 99(2) . 6_454
O505 Fe54 O505 73.4(10) . 6_454
Fe54 Fe54 Cl50 170(2) 6_454 6_454
O507 Fe54 Cl50 84(3) . 6_454
O506 Fe54 Cl50 91(2) . 6_454
O505 Fe54 Cl50 100.2(12) . 6_454
O505 Fe54 Cl50 113.5(11) 6_454 6_454
Fe54 Fe54 O507 56(2) 6_454 6_454
O507 Fe54 O507 79(3) . 6_454
O506 Fe54 O507 41(2) . 6_454
O505 Fe54 O507 129(2) . 6_454
O505 Fe54 O507 90.1(16) 6_454 6_454
Cl50 Fe54 O507 130(2) 6_454 6_454
Fe54 Fe54 O506 52.2(18) 6_454 6_454
O507 Fe54 O506 39(2) . 6_454
O506 Fe54 O506 92(4) . 6_454
O505 Fe54 O506 85.4(18) . 6_454
O505 Fe54 O506 123.8(17) 6_454 6_454
Cl50 Fe54 O506 121.3(19) 6_454 6_454
O507 Fe54 O506 64(2) 6_454 6_454
O503 C501 C504 111.4(17) 6_454 .
O504 C502 C504 112.8(18) . .
O505 C503 C504 113(2) . .
C501 C504 C503 111.0(19) . .
C501 C504 C505 108.0(12) . .
C503 C504 C505 108.0(13) . .
C501 C504 C502 112.1(18) . .
C503 C504 C502 110(2) . .
C505 C504 C502 107.1(12) . .
C501 O503 Fe52 123.3(13) 6_454 .
C501 O503 Fe51 131.6(13) 6_454 .
Fe52 O503 Fe51 104.0(7) . .
C502 O504 Fe51 132.8(13) . .
C502 O504 Fe52 122.0(13) . .
Fe51 O504 Fe52 105.1(6) . .
C503 O505 Fe52 121.3(15) . .
C503 O505 Fe54 127.6(16) . .
Fe52 O505 Fe54 103.9(9) . .
C503 O505 Fe54 134.5(15) . 6_454
Fe52 O505 Fe54 103.5(9) . 6_454
Fe54 O505 Fe54 35.4(7) . 6_454
O507 O506 Fe54 82(4) 6_454 .
O507 O506 Fe54 51(3) 6_454 6_454
Fe54 O506 Fe54 31.1(12) . 6_454
O506 O507 Fe54 90(4) 6_454 .
O506 O507 Fe54 57(3) 6_454 6_454
Fe54 O507 Fe54 33.5(12) . 6_454
O705 Fe70 N9 164.9(8) . .
O705 Fe70 N8 94.4(7) . .
N9 Fe70 N8 100.6(8) . .
O705 Fe70 O703 74.9(7) . .
N9 Fe70 O703 90.1(7) . .
N8 Fe70 O703 169.3(7) . .
O705 Fe70 O702 91.8(7) . .
N9 Fe70 O702 87.1(7) . .
N8 Fe70 O702 88.1(7) . .
O703 Fe70 O702 92.1(7) . .
O705 Fe70 O701 92.0(7) . .
N9 Fe70 O701 89.7(7) . .
N8 Fe70 O701 89.7(7) . .
O703 Fe70 O701 90.8(7) . .
O702 Fe70 O701 175.7(7) . .
O703 Fe71 O703 132.6(10) 6_454 .
O703 Fe71 O705 88.1(7) 6_454 .
O703 Fe71 O705 75.1(7) . .
O703 Fe71 O705 75.1(7) 6_454 6_454
O703 Fe71 O705 88.1(7) . 6_454
O705 Fe71 O705 137.7(11) . 6_454
O703 Fe71 O704 134.4(8) 6_454 .
O703 Fe71 O704 85.5(7) . .
O705 Fe71 O704 131.4(8) . .
O705 Fe71 O704 84.1(8) 6_454 .
O703 Fe71 O704 85.5(7) 6_454 6_454
O703 Fe71 O704 134.4(8) . 6_454
O705 Fe71 O704 84.1(8) . 6_454
O705 Fe71 O704 131.4(8) 6_454 6_454
O704 Fe71 O704 78.6(12) . 6_454
Fe72 Fe72 O720 91(2) 6_454 .
Fe72 Fe72 O704 73.1(14) 6_454 6_454
O720 Fe72 O704 135(4) . 6_454
Fe72 Fe72 O706 149(3) 6_454 .
O720 Fe72 O706 87(3) . .
O704 Fe72 O706 127.3(16) 6_454 .
Fe72 Fe72 O704 62.8(12) 6_454 .
O720 Fe72 O704 130(3) . .
O704 Fe72 O704 79.7(12) 6_454 .
O706 Fe72 O704 95.7(18) . .
Fe72 Fe72 Cl70 165(3) 6_454 6_454
O720 Fe72 Cl70 88(2) . 6_454
O704 Fe72 Cl70 96.9(16) 6_454 6_454
O706 Fe72 Cl70 46.1(17) . 6_454
O704 Fe72 Cl70 128.0(16) . 6_454
Fe72 Fe72 O720 48.1(15) 6_454 6_454
O720 Fe72 O720 43(3) . 6_454
O704 Fe72 O720 108(2) 6_454 6_454
O706 Fe72 O720 124(2) . 6_454
O704 Fe72 O720 100(2) . 6_454
Cl70 Fe72 O720 129(2) 6_454 6_454
C701 O703 Fe71 122.4(15) . .
C701 O703 Fe70 133.4(14) . .
Fe71 O703 Fe70 104.1(8) . .
C702 O704 Fe72 132.5(18) . 6_454
C702 O704 Fe71 123.0(16) . .
Fe72 O704 Fe71 98.9(11) 6_454 .
C702 O704 Fe72 138.0(18) . .
Fe72 O704 Fe72 44.1(10) 6_454 .
Fe71 O704 Fe72 94.2(10) . .
C703 O705 Fe70 129.5(14) 6_454 .
C703 O705 Fe71 124.6(13) 6_454 .
Fe70 O705 Fe71 105.8(8) . .
Cl70 O706 Fe72 68(3) 6_454 .
O703 C701 C704 114(2) . .
O704 C702 C704 111(2) . .
O705 C703 C704 110.0(18) 6_454 .
C701 C704 C702 111(2) . .
C701 C704 C703 112(2) . .
C702 C704 C703 113(2) . .
C701 C704 C705 109(2) . .
C702 C704 C705 106(2) . .
C703 C704 C705 105.9(17) . .
O720 O720 Fe72 89(2) 6_454 .
O720 O720 Fe72 48.1(15) 6_454 6_454
Fe72 O720 Fe72 41.3(15) . 6_454
O706 Cl70 Fe72 66(3) 6_454 6_454
C4 Fe61 C1 91.5(9) . .
C4 Fe61 C9 91.4(9) . .
C1 Fe61 C9 90.0(9) . .
C4 Fe61 N612 89.2(8) . .
C1 Fe61 N612 92.7(8) . .
C9 Fe61 N612 177.2(9) . .
C4 Fe61 N610 174.4(9) . .
C1 Fe61 N610 93.5(8) . .
C9 Fe61 N610 91.1(8) . .
N612 Fe61 N610 88.0(7) . .
C4 Fe61 N614 88.1(8) . .
C1 Fe61 N614 179.5(9) . .
C9 Fe61 N614 90.2(8) . .
N612 Fe61 N614 87.2(7) . .
N610 Fe61 N614 87.0(7) . .
N1 C1 Fe61 174(2) . .
C1 N1 Fe1 158.9(16) . .
N4 C4 Fe61 177(2) . .
C4 N4 Fe31 161.9(18) . .
N9 C9 Fe61 176(2) . .
C9 N9 Fe70 163(2) . .
N615 B61 N611 107.7(19) . .
N615 B61 N613 107.5(19) . .
N611 B61 N613 107.2(18) . .
C611 N610 N611 105.5(19) . .
C611 N610 Fe61 133.6(17) . .
N611 N610 Fe61 120.6(14) . .
N610 N611 C613 109.5(19) . .
N610 N611 B61 117.4(18) . .
C613 N611 B61 133(2) . .
C614 N612 N613 105.2(19) . .
C614 N612 Fe61 134.9(17) . .
N613 N612 Fe61 119.7(14) . .
N612 N613 C616 108.3(19) . .
N612 N613 B61 118.4(18) . .
C616 N613 B61 133(2) . .
N615 N614 C617 107.5(18) . .
N615 N614 Fe61 121.6(13) . .
C617 N614 Fe61 130.9(16) . .
N614 N615 C619 110.5(18) . .
N614 N615 B61 117.9(18) . .
C619 N615 B61 132(2) . .
N610 C611 C612 111(2) . .
C613 C612 C611 105(2) . .
C612 C613 N611 109(2) . .
N612 C614 C615 112(2) . .
C616 C615 C614 104(2) . .
C615 C616 N613 110(2) . .
N614 C617 C618 106(2) . .
C619 C618 C617 108(2) . .
C618 C619 N615 108(2) . .
C5 Fe62 C8 93.6(10) . .
C5 Fe62 N622 92.2(17) . .
C8 Fe62 N622 96.9(17) . .
C5 Fe62 N645 92.3(16) . .
C8 Fe62 N645 169.2(14) . .
C5 Fe62 C2 91.7(10) . .
C8 Fe62 C2 91.8(11) . .
N622 Fe62 C2 170.1(17) . .
N645 Fe62 C2 97.1(15) . .
C5 Fe62 N625 85.9(17) . .
C8 Fe62 N625 177.6(16) . .
N622 Fe62 N625 85(2) . .
C2 Fe62 N625 85.9(16) . .
C5 Fe62 N620 171.3(17) . .
C8 Fe62 N620 94.5(16) . .
N622 Fe62 N620 90(2) . .
C2 Fe62 N620 85.0(14) . .
N625 Fe62 N620 86(2) . .
C5 Fe62 N640 166.3(15) . .
C8 Fe62 N640 82.2(15) . .
N645 Fe62 N640 89.9(18) . .
C2 Fe62 N640 101.5(14) . .
C5 Fe62 N642 85.4(16) . .
C8 Fe62 N642 83.1(16) . .
N645 Fe62 N642 88(2) . .
C2 Fe62 N642 174.0(15) . .
N640 Fe62 N642 81.2(19) . .
N2 C2 Fe62 176(2) . .
C2 N2 Fe3 155(2) . .
N8 C8 Fe62 179(2) . .
C8 N8 Fe70 169(2) . .
N5 C5 Fe62 179(3) . .
C5 N5 Fe21 164.8(19) . .
N623 B62A N621 120(7) . .
N623 B62A N624 104(6) . .
N621 B62A N624 109(5) . .
C621 N620 N621 108(5) . .
C621 N620 Fe62 130(4) . .
N621 N620 Fe62 121(4) . .
C623 N621 N620 106(5) . .
C623 N621 B62A 136(6) . .
N620 N621 B62A 113(5) . .
N620 C621 C622 108(6) . .
C623 C622 C621 101(6) . .
N621 C623 C622 115(6) . .
N623 N622 C624 103(5) . .
N623 N622 Fe62 125(4) . .
C624 N622 Fe62 129(4) . .
B62A N623 N622 115(5) . .
B62A N623 C626 137(6) . .
N622 N623 C626 107(5) . .
C625 C624 N622 119(6) . .
C624 C625 C626 100(7) . .
C625 C626 N623 110(6) . .
N625 N624 C629 108.0 . .
N625 N624 B62A 113(4) . .
C629 N624 B62A 139(4) . .
N624 N625 C627 108.0 . .
N624 N625 Fe62 118(2) . .
C627 N625 Fe62 133(2) . .
C628 C627 N625 108.0 . .
C629 C628 C627 108.0 . .
C628 C629 N624 108.0 . .
N641 B62B N643 107(6) . .
N641 B62B N644 104(5) . .
N643 B62B N644 104(5) . .
N641 N640 C641 110(5) . .
N641 N640 Fe62 117(4) . .
C641 N640 Fe62 133(4) . .
C643 N641 N640 106(5) . .
C643 N641 B62B 127(5) . .
N640 N641 B62B 125(5) . .
N640 C641 C642 104(5) . .
N643 N642 C644 106(4) . .
N643 N642 Fe62 118(3) . .
C644 N642 Fe62 133(4) . .
C646 N643 N642 105(5) . .
C646 N643 B62B 134(6) . .
N642 N643 B62B 121(5) . .
C643 C642 C641 103(6) . .
N641 C643 C642 116(6) . .
N642 C644 C645 113(5) . .
C646 C645 C644 96(5) . .
N643 C646 C645 120(6) . .
N645 N644 C649 108.0 . .
N645 N644 B62B 117(4) . .
C649 N644 B62B 135(4) . .
N644 N645 C647 108.0 . .
N644 N645 Fe62 123(2) . .
C647 N645 Fe62 129(2) . .
C648 C647 N645 108.0 . .
C649 C648 C647 108.0 . .
C648 C649 N644 108.0 . .
C6 Fe63 C3 91.6(9) . .
C6 Fe63 C7 91.7(9) . .
C3 Fe63 C7 90.9(9) . .
C6 Fe63 N634 89.7(8) . .
C3 Fe63 N634 92.2(8) . .
C7 Fe63 N634 176.6(8) . .
C6 Fe63 N632 87.8(8) . .
C3 Fe63 N632 178.8(9) . .
C7 Fe63 N632 88.1(8) . .
N634 Fe63 N632 88.8(7) . .
C6 Fe63 N630 174.9(8) . .
C3 Fe63 N630 92.7(8) . .
C7 Fe63 N630 91.0(8) . .
N634 Fe63 N630 87.4(7) . .
N632 Fe63 N630 88.0(7) . .
N3 C3 Fe63 175.1(19) . .
C3 N3 Fe2 157.2(17) . .
N6 C6 Fe63 178(2) . .
C6 N6 Fe21 167.1(18) . .
N7 C7 Fe63 176(2) . .
C7 N7 Fe31 169.0(19) . .
N633 B63 N631 106.9(19) . .
N633 B63 N635 106.8(19) . .
N631 B63 N635 105.2(17) . .
C631 N630 N631 108.0(15) . .
C631 N630 Fe63 133.8(13) . .
N631 N630 Fe63 117.9(12) . .
C633 N631 N630 108.1(15) . .
C633 N631 B63 130.9(17) . .
N630 N631 B63 120.9(17) . .
N630 C631 C632 109.3(17) . .
C633 C632 C631 105.6(18) . .
N631 C633 C632 108.9(18) . .
C637 N632 N633 109.8(18) . .
C637 N632 Fe63 131.2(16) . .
N633 N632 Fe63 118.9(14) . .
C639 N633 N632 103.4(19) . .
C639 N633 B63 136(2) . .
N632 N633 B63 120.8(17) . .
C634 N634 N635 107.3(19) . .
C634 N634 Fe63 133.8(16) . .
N635 N634 Fe63 118.8(14) . .
C636 N635 N634 107.2(19) . .
C636 N635 B63 133(2) . .
N634 N635 B63 119.9(18) . .
N634 C634 C635 110(2) . .
C636 C635 C634 105(2) . .
N635 C636 C635 111(2) . .
N632 C637 C638 109(2) . .
C639 C638 C637 106(3) . .
C638 C639 N633 111(3) . .
C12 Fe41 C13 91.0(9) . .
C12 Fe41 C14 91.4(10) . .
C13 Fe41 C14 90.8(9) . .
C12 Fe41 N412 89.2(9) . .
C13 Fe41 N412 92.6(9) . .
C14 Fe41 N412 176.6(9) . .
C12 Fe41 N410 178.0(10) . .
C13 Fe41 N410 88.8(9) . .
C14 Fe41 N410 90.6(10) . .
N412 Fe41 N410 88.8(8) . .
C12 Fe41 N414 92.9(9) . .
C13 Fe41 N414 176.1(10) . .
C14 Fe41 N414 89.4(9) . .
N412 Fe41 N414 87.2(8) . .
N410 Fe41 N414 87.3(8) . .
N12 C12 Fe41 177(2) . .
C12 N12 Fe23 163.6(18) . .
N13 C13 Fe41 177(2) . .
C13 N13 Fe7 158.4(17) . .
N14 C14 Fe41 178(2) . .
C14 N14 Fe33 170(2) . 6_454
N415 B41 N411 105(3) . .
N415 B41 N413 104(3) . .
N411 B41 N413 109(3) . .
C411 N410 N411 109(2) . .
C411 N410 Fe41 133.8(19) . .
N411 N410 Fe41 117.1(17) . .
N410 N411 C413 104(2) . .
N410 N411 B41 123(2) . .
C413 N411 B41 133(3) . .
C414 N412 N413 108(2) . .
C414 N412 Fe41 133.4(19) . .
N413 N412 Fe41 118.7(16) . .
C416 N413 N412 102(2) . .
C416 N413 B41 137(3) . .
N412 N413 B41 121(2) . .
C417 N414 N415 111(2) . .
C417 N414 Fe41 133(2) . .
N415 N414 Fe41 115.7(18) . .
C419 N415 N414 105(3) . .
C419 N415 B41 132(3) . .
N414 N415 B41 123(2) . .
N410 C411 C412 111(3) . .
C413 C412 C411 103(3) . .
C412 C413 N411 113(3) . .
N412 C414 C415 112(3) . .
C416 C415 C414 102(3) . .
C415 C416 N413 116(3) . .
N414 C417 C418 105(3) . .
C419 C418 C417 108(3) . .
C418 C419 N415 111(3) . .
C11 Fe42 C18 92.5(9) . .
C11 Fe42 C10 90.0(8) . .
C18 Fe42 C10 93.9(9) . .
C11 Fe42 N424 92.5(8) . .
C18 Fe42 N424 173.3(9) . .
C10 Fe42 N424 90.5(8) . .
C11 Fe42 N420 92.7(8) . .
C18 Fe42 N420 86.9(8) . .
C10 Fe42 N420 177.1(8) . .
N424 Fe42 N420 88.4(7) . .
C11 Fe42 N422 179.6(9) . .
C18 Fe42 N422 87.8(8) . .
C10 Fe42 N422 89.7(8) . .
N424 Fe42 N422 87.1(7) . .
N420 Fe42 N422 87.6(7) . .
N10 C10 Fe42 175(2) . .
C10 N10 Fe23 169.6(18) . .
N11 C11 Fe42 179(2) . .
C11 N11 Fe8 153.6(15) . .
N18 C18 Fe42 177(2) . .
C18 N18 Fe51 168.7(19) . .
N423 B42 N421 104.1(19) . .
N423 B42 N425 106.1(19) . .
N421 B42 N425 105.1(19) . .
C421 N420 N421 109.0(18) . .
C421 N420 Fe42 132.3(16) . .
N421 N420 Fe42 118.2(13) . .
C423 N421 N420 107.3(19) . .
C423 N421 B42 131(2) . .
N420 N421 B42 121.1(18) . .
N423 N422 C424 109(2) . .
N423 N422 Fe42 118.9(14) . .
C424 N422 Fe42 131.2(17) . .
N422 N423 C426 108(2) . .
N422 N423 B42 123(2) . .
C426 N423 B42 129(2) . .
C427 N424 N425 108.6(19) . .
C427 N424 Fe42 132.6(16) . .
N425 N424 Fe42 118.7(14) . .
C429 N425 N424 108.6(19) . .
C429 N425 B42 130(2) . .
N424 N425 B42 121.5(18) . .
N420 C421 C422 108(2) . .
C423 C422 C421 105(2) . .
N421 C423 C422 110(2) . .
N422 C424 C425 105(2) . .
C426 C425 C424 110(3) . .
C425 C426 N423 108(3) . .
N424 C427 C428 108(2) . .
C429 C428 C427 106(2) . .
C428 C429 N425 109(2) . .
N432 Fe43 C17 97.4(14) . .
C17 Fe43 N444 90.6(15) . .
N432 Fe43 C16 167.2(14) . .
C17 Fe43 C16 92.4(9) . .
N444 Fe43 C16 99.8(15) . .
N432 Fe43 C15 95.8(15) . .
C17 Fe43 C15 92.1(9) . .
N444 Fe43 C15 167.7(14) . .
C16 Fe43 C15 92.1(10) . .
C17 Fe43 N440 170.7(13) . .
N444 Fe43 N440 91.1(17) . .
C16 Fe43 N440 96.4(13) . .
C15 Fe43 N440 84.4(13) . .
N432 Fe43 N430 89.2(16) . .
C17 Fe43 N430 170.2(12) . .
C16 Fe43 N430 80.1(12) . .
C15 Fe43 N430 94.4(12) . .
C17 Fe43 N442 87.2(14) . .
N444 Fe43 N442 85.3(18) . .
C16 Fe43 N442 174.9(14) . .
C15 Fe43 N442 82.8(15) . .
N440 Fe43 N442 83.8(16) . .
N432 Fe43 N434 87.2(17) . .
C17 Fe43 N434 92.0(14) . .
C16 Fe43 N434 84.2(14) . .
C15 Fe43 N434 174.6(15) . .
N430 Fe43 N434 81.1(16) . .
N15 C15 Fe43 176(2) . .
C15 N15 Fe33 162.6(19) . 6_454
N16 C16 Fe43 178(3) . .
C16 N16 Fe51 167(2) . .
N17 C17 Fe43 178(2) . .
C17 N17 Fe9 152.9(16) . .
N431 B43A N435 111(3) . .
N431 B43A N433 104(3) . .
N435 B43A N433 110(3) . .
C431 N430 N431 108.3(19) . .
C431 N430 Fe43 134(3) . .
N431 N430 Fe43 117(3) . .
C433 N431 N430 108.3(19) . .
C433 N431 B43A 131(3) . .
N430 N431 B43A 121(3) . .
N430 C431 C432 109(2) . .
C433 C432 C431 106(2) . .
N431 C433 C432 109(2) . .
C434 N432 N433 104(4) . .
C434 N432 Fe43 132(3) . .
N433 N432 Fe43 124(3) . .
C436 N433 N432 108(4) . .
C436 N433 B43A 133(4) . .
N432 N433 B43A 119(4) . .
N432 C434 C435 116(4) . .
C436 C435 C434 99(4) . .
N433 C436 C435 113(4) . .
C437 N434 N435 106(4) . .
C437 N434 Fe43 132(3) . .
N435 N434 Fe43 121(3) . .
C439 N435 N434 106(4) . .
C439 N435 B43A 139(5) . .
N434 N435 B43A 114(4) . .
N434 C437 C438 109(4) . .
C439 C438 C437 102(5) . .
N435 C439 C438 116(6) . .
N441 B43B N443 107(3) . .
N441 B43B N445 110(3) . .
N443 B43B N445 108(4) . .
C441 N440 N441 108.5(19) . .
C441 N440 Fe43 128(3) . .
N441 N440 Fe43 123(3) . .
C443 N441 N440 107.8(19) . .
C443 N441 B43B 136(3) . .
N440 N441 B43B 115(3) . .
N440 C441 C442 109(2) . .
C443 C442 C441 105(2) . .
N441 C443 C442 109(2) . .
C444 N442 N443 109(4) . .
C444 N442 Fe43 135(3) . .
N443 N442 Fe43 116(3) . .
C446 N443 N442 109(4) . .
C446 N443 B43B 132(4) . .
N442 N443 B43B 119(4) . .
N442 C444 C445 106(4) . .
C446 C445 C444 109(5) . .
N443 C446 C445 107(5) . .
C447 N444 N445 104(4) . .
C447 N444 Fe43 132(3) . .
N445 N444 Fe43 122(3) . .
N444 N445 C449 110(4) . .
N444 N445 B43B 119(4) . .
C449 N445 B43B 131(4) . .
N444 C447 C448 113(5) . .
C449 C448 C447 108(6) . .
C448 C449 N445 104(5) . .

loop_
_geom_bond_atom_site_label_1
_geom_bond_atom_site_label_2
_geom_bond_distance
_geom_bond_site_symmetry_2
Fe1 O8 1.976(13) .
Fe1 O10 1.987(12) .
Fe1 O2 2.004(12) .
Fe1 O3 2.016(13) .
Fe1 N1 2.033(19) .
Fe1 O1 2.233(13) .
Fe2 O12 1.973(14) .
Fe2 O11 1.984(14) .
Fe2 O4 2.009(14) .
Fe2 O2 2.009(13) .
Fe2 N3 2.020(18) .
Fe2 O1 2.195(12) .
Fe3 O5 1.969(13) .
Fe3 O7 1.973(15) .
Fe3 O4 1.984(13) .
Fe3 N2 2.00(2) .
Fe3 O3 2.004(14) .
Fe3 O1 2.204(14) .
Fe4 O9 1.987(14) .
Fe4 O5 1.995(14) .
Fe4 O10 2.006(13) .
Fe4 O6 2.006(15) .
Fe4 Cl2 2.265(6) .
Fe4 O1 2.296(12) .
Fe5 O11 1.976(12) .
Fe5 O8 1.993(13) .
Fe5 O9 2.009(13) .
Fe5 O13 2.026(15) .
Fe5 O1 2.269(13) .
Fe5 Cl1 2.287(7) .
Fe6 O13 1.979(16) .
Fe6 O12 1.983(13) .
Fe6 O6 1.996(14) .
Fe6 O7 1.994(16) .
Fe6 Cl3 2.280(7) .
Fe6 O1 2.280(13) .
O2 C01 1.48(2) .
O3 C02 1.44(2) .
O4 C03 1.45(2) .
O5 C07 1.50(2) .
O6 C06 1.47(3) .
O7 C08 1.42(2) .
O8 C11A 1.45(2) .
O9 C12A 1.42(2) .
O10 C13A 1.44(2) .
O11 C16A 1.44(2) .
O12 C17A 1.43(3) .
O13 C18A 1.46(3) .
C01 C04 1.53(3) .
C02 C04 1.51(3) .
C03 C04 1.50(3) .
C04 C05 1.54(3) .
C06 C09 1.52(3) .
C07 C09 1.54(3) .
C08 C09 1.54(3) .
C09 C10A 1.57(3) .
C11A C14A 1.53(3) .
C12A C14A 1.53(3) .
C13A C14A 1.53(3) .
C14A C15A 1.54(3) .
C16A C19A 1.55(3) .
C17A C19A 1.52(3) .
C18A C19A 1.58(3) .
C19A C20A 1.57(3) .
Fe7 O22 1.965(13) .
Fe7 O16 2.008(12) .
Fe7 O15 2.015(13) .
Fe7 O23 2.005(13) .
Fe7 N13 2.048(18) .
Fe7 O14 2.185(12) .
Fe8 O25 1.977(12) .
Fe8 O26 1.982(12) .
Fe8 O17 2.002(12) .
Fe8 O15 2.014(12) .
Fe8 N11 2.043(17) .
Fe8 O14 2.211(12) .
Fe9 O18 1.984(13) .
Fe9 O20 1.988(12) .
Fe9 O17 1.995(12) .
Fe9 O16 1.999(12) .
Fe9 N17 2.038(17) .
Fe9 O14 2.173(12) .
Fe10 O18 1.986(13) .
Fe10 O19 1.997(13) .
Fe10 O21 2.005(14) .
Fe10 O23 2.011(13) .
Fe10 Cl7 2.275(7) .
Fe10 O14 2.314(12) .
Fe11 O20 1.979(12) .
Fe11 O24 1.986(13) .
Fe11 O25 2.005(12) .
Fe11 O19 2.001(13) .
Fe11 Cl8 2.273(6) .
Fe11 O14 2.317(12) .
Fe12 O24 1.991(13) .
Fe12 O21 2.000(14) .
Fe12 O26 2.020(13) .
Fe12 O22 2.012(13) .
Fe12 Cl9 2.263(6) .
Fe12 O14 2.280(12) .
O15 C1B 1.465(19) .
O16 C2B 1.450(19) .
O17 C3B 1.455(19) .
O18 C6B 1.43(2) .
O19 C7B 1.46(2) .
O20 C8B 1.45(2) .
O21 C11B 1.44(2) .
O22 C12B 1.43(2) .
O23 C13B 1.42(2) .
O24 C16B 1.43(2) .
O25 C17B 1.43(2) .
O26 C18B 1.44(2) .
C1B C4B 1.55(2) .
C2B C4B 1.52(2) .
C3B C4B 1.53(2) .
C4B C5B 1.53(2) .
C6B C9B 1.58(3) .
C7B C9B 1.48(3) .
C8B C9B 1.52(3) .
C9B C10B 1.56(3) .
C11B C14B 1.53(3) .
C12B C14B 1.53(3) .
C13B C14B 1.57(3) .
C14B C15B 1.53(3) .
C16B C19B 1.51(2) .
C17B C19B 1.52(3) .
C18B C19B 1.53(2) .
C19B C20B 1.58(2) .
Fe21 O214 1.959(14) .
Fe21 O212 1.968(14) .
Fe21 N6 2.06(2) .
Fe21 N5 2.058(19) .
Fe21 O211 2.120(15) .
Fe21 O210 2.124(15) .
Fe22 O216 1.944(14) .
Fe22 O212 1.970(15) .
Fe22 O217 1.972(18) .
Fe22 O213 1.971(14) .
Fe22 O214 1.986(14) .
Fe22 O215 2.006(18) .
Fe23 O213 1.960(14) .
Fe23 O216 1.990(14) .
Fe23 N10 2.027(19) .
Fe23 N12 2.06(2) .
Fe23 O219 2.088(15) .
Fe23 O218 2.152(15) .
Fe24 O221 1.87(8) .
Fe24 O217 1.91(2) .
Fe24 O215 1.99(2) .
Fe24 O226 2.16(8) .
Fe24 Cl24 2.164(15) .
Fe24 O229 2.38(7) .
Cl24 O229 1.90(7) .
Fe25 O222 1.58(4) .
Fe25 O228 1.98(2) .
Fe25 O215 2.00(3) .
Fe25 O217 2.21(3) .
Fe25 Cl25 2.24(2) .
Cl25 C219 1.65(7) .
Cl25 O228 1.79(7) .
O228 C219 1.69(7) .
O212 C201 1.41(2) .
O213 C203 1.43(2) .
O214 C206 1.41(2) .
O215 C208 1.39(3) .
O216 C207 1.43(2) .
O217 C202 1.50(3) .
O219 C219 1.38(6) .
C201 C204 1.53(3) .
C202 C204 1.54(3) .
C203 C204 1.50(3) .
C204 C205 1.55(3) .
C207 C209 1.55(3) .
C206 C209 1.52(3) .
C208 C209 1.55(3) .
C209 C210 1.53(3) .
Fe31 O312 1.913(15) .
Fe31 N7 2.00(2) .
Fe31 O314 1.999(17) .
Fe31 N4 2.014(19) .
Fe31 O311 2.119(15) .
Fe31 O310 2.143(16) .
Fe32 O314 1.935(16) .
Fe32 O316 1.96(2) .
Fe32 O312 1.975(17) .
Fe32 O315 1.979(16) .
Fe32 O317 1.991(17) .
Fe32 O313 2.03(2) .
Fe33 O315 1.955(17) .
Fe33 O317 1.983(16) .
Fe33 N15 2.05(2) 6_454
Fe33 N14 2.03(2) 6_454
Fe33 O319 2.069(18) .
Fe33 O318 2.108(16) .
Fe34 O325 1.65(4) .
Fe34 O324 1.89(6) .
Fe34 O316 1.92(3) .
Fe34 O313 2.13(3) .
Fe34 Cl34 2.268(17) .
Fe34 O328 2.31(5) .
O328 Cl34 1.71(6) .
Fe35 O326 1.81(4) .
Fe35 O321 2.01(7) .
Fe35 O316 2.00(3) .
Fe35 O313 2.09(3) .
Fe35 Cl35 2.25(3) .
Cl35 O321 1.93(7) .
Cl35 C319 1.99(10) .
Cl35 O37W 2.02(7) .
O36W O321 1.60(8) .
O312 C306 1.41(3) .
O313 C307 1.53(4) .
O314 C301 1.43(3) .
O315 C302 1.39(3) .
O316 C303 1.37(3) .
O317 C310 1.41(3) .
O319 C319 1.09(9) .
C301 C304 1.50(3) .
C302 C304 1.56(3) .
C303 C304 1.57(4) .
C304 C305 1.55(3) .
C306 C308 1.47(3) .
C307 C308 1.39(4) .
C308 C310 1.50(3) .
C308 C309 1.53(4) .
Fe51 O504 1.938(15) .
Fe51 O503 1.981(15) .
Fe51 N16 1.99(2) .
Fe51 N18 2.010(19) .
Fe51 O502 2.118(16) .
Fe51 O501 2.161(16) .
Fe52 O503 1.971(15) 6_454
Fe52 O503 1.971(15) .
Fe52 O504 1.986(14) 6_454
Fe52 O504 1.986(14) .
Fe52 O505 1.990(17) .
Fe52 O505 1.990(17) 6_454
Fe54 Fe54 1.21(2) 6_454
Fe54 O507 1.82(5) .
Fe54 O506 1.86(6) .
Fe54 O505 1.99(2) .
Fe54 O505 2.00(2) 6_454
Fe54 Cl50 2.11(3) 6_454
Fe54 O507 2.20(6) 6_454
Fe54 O506 2.33(7) 6_454
C501 O503 1.427(14) 6_454
C501 C504 1.533(17) .
C502 O504 1.417(17) .
C502 C504 1.536(17) .
C503 O505 1.420(17) .
C503 C504 1.533(17) .
C504 C505 1.535(17) .
Cl50 Fe54 2.11(3) 6_454
O503 C501 1.427(14) 6_454
O505 Fe54 2.00(2) 6_454
O506 O507 1.46(8) 6_454
O506 Fe54 2.33(7) 6_454
O507 O506 1.46(8) 6_454
O507 Fe54 2.20(6) 6_454
Fe70 O705 1.937(16) .
Fe70 N9 2.01(2) .
Fe70 N8 2.01(2) .
Fe70 O703 2.016(17) .
Fe70 O702 2.115(16) .
Fe70 O701 2.165(17) .
Fe71 O703 1.955(15) 6_454
Fe71 O703 1.955(15) .
Fe71 O705 1.990(17) .
Fe71 O705 1.990(17) 6_454
Fe71 O704 2.055(19) .
Fe71 O704 2.055(19) 6_454
Fe72 Fe72 1.53(3) 6_454
Fe72 O720 1.73(6) .
Fe72 O704 1.96(3) 6_454
Fe72 O706 2.08(6) .
Fe72 O704 2.10(3) .
Fe72 Cl70 2.12(5) 6_454
Fe72 O720 2.32(6) 6_454
O703 C701 1.41(3) .
O704 C702 1.42(3) .
O704 Fe72 1.96(3) 6_454
O705 C703 1.430(17) 6_454
O706 Cl70 1.64(6) 6_454
C701 C704 1.522(17) .
C702 C704 1.521(18) .
C703 O705 1.430(17) 6_454
C703 C704 1.525(17) .
C704 C705 1.531(18) .
O720 O720 1.57(11) 6_454
O720 Fe72 2.32(6) 6_454
Cl70 O706 1.64(6) 6_454
Cl70 Fe72 2.12(5) 6_454
Fe61 C4 1.82(2) .
Fe61 C1 1.86(2) .
Fe61 C9 1.87(3) .
Fe61 N612 1.981(18) .
Fe61 N610 1.982(18) .
Fe61 N614 1.998(18) .
C1 N1 1.15(2) .
C4 N4 1.17(2) .
C9 N9 1.11(2) .
B61 N615 1.50(3) .
B61 N611 1.56(3) .
B61 N613 1.56(3) .
N610 C611 1.32(2) .
N610 N611 1.36(2) .
N611 C613 1.35(2) .
N612 C614 1.33(2) .
N612 N613 1.36(2) .
N613 C616 1.37(2) .
N614 N615 1.33(2) .
N614 C617 1.38(2) .
N615 C619 1.35(3) .
C611 C612 1.39(3) .
C612 C613 1.34(3) .
C614 C615 1.38(3) .
C615 C616 1.33(3) .
C617 C618 1.40(3) .
C618 C619 1.34(3) .
Fe62 C5 1.84(3) .
Fe62 C8 1.87(3) .
Fe62 N622 1.85(5) .
Fe62 N645 1.89(3) .
Fe62 C2 1.92(3) .
Fe62 N625 1.97(3) .
Fe62 N620 2.04(5) .
Fe62 N640 2.02(5) .
Fe62 N642 2.10(5) .
C2 N2 1.13(3) .
C8 N8 1.19(3) .
C5 N5 1.15(2) .
B62A N623 1.35(8) .
B62A N621 1.49(9) .
B62A N624 1.62(9) .
N620 C621 1.32(7) .
N620 N621 1.36(2) .
N621 C623 1.29(6) .
C621 C622 1.46(8) .
C622 C623 1.32(8) .
N622 N623 1.36(2) .
N622 C624 1.37(2) .
N623 C626 1.44(8) .
C624 C625 1.33(9) .
C625 C626 1.41(9) .
N624 N625 1.4200 .
N624 C629 1.4200 .
N625 C627 1.4200 .
C627 C628 1.4200 .
C628 C629 1.4200 .
B62B N641 1.46(9) .
B62B N643 1.52(9) .
B62B N644 1.59(9) .
N640 N641 1.36(2) .
N640 C641 1.39(6) .
N641 C643 1.29(6) .
C641 C642 1.48(7) .
N642 N643 1.35(2) .
N642 C644 1.38(2) .
N643 C646 1.29(7) .
C642 C643 1.31(7) .
C644 C645 1.40(6) .
C645 C646 1.36(7) .
N644 N645 1.4200 .
N644 C649 1.4200 .
N645 C647 1.4200 .
C647 C648 1.4200 .
C648 C649 1.4200 .
Fe63 C6 1.82(2) .
Fe63 C3 1.85(2) .
Fe63 C7 1.92(3) .
Fe63 N634 1.982(18) .
Fe63 N632 2.008(17) .
Fe63 N630 2.020(16) .
C3 N3 1.16(2) .
C6 N6 1.15(2) .
C7 N7 1.14(2) .
B63 N633 1.49(3) .
B63 N631 1.54(3) .
B63 N635 1.57(3) .
N630 C631 1.325(19) .
N630 N631 1.360(15) .
N631 C633 1.34(2) .
C631 C632 1.381(17) .
C632 C633 1.366(18) .
N632 C637 1.30(2) .
N632 N633 1.36(2) .
N633 C639 1.36(3) .
N634 C634 1.34(2) .
N634 N635 1.37(2) .
N635 C636 1.34(2) .
C634 C635 1.38(3) .
C635 C636 1.35(3) .
C637 C638 1.34(3) .
C638 C639 1.31(3) .
Fe41 C12 1.79(3) .
Fe41 C13 1.80(2) .
Fe41 C14 1.82(3) .
Fe41 N412 1.96(2) .
Fe41 N410 2.00(2) .
Fe41 N414 2.03(2) .
C12 N12 1.19(2) .
C13 N13 1.19(2) .
C14 N14 1.18(3) .
N14 Fe33 2.03(2) 6_454
B41 N415 1.46(4) .
B41 N411 1.49(4) .
B41 N413 1.51(4) .
N410 C411 1.32(3) .
N410 N411 1.36(3) .
N411 C413 1.43(4) .
N412 C414 1.31(3) .
N412 N413 1.40(2) .
N413 C416 1.38(3) .
N414 C417 1.33(3) .
N414 N415 1.41(3) .
N415 C419 1.36(3) .
C411 C412 1.42(4) .
C412 C413 1.30(4) .
C414 C415 1.40(3) .
C415 C416 1.29(3) .
C417 C418 1.45(4) .
C418 C419 1.32(4) .
Fe42 C11 1.85(2) .
Fe42 C18 1.89(2) .
Fe42 C10 1.88(2) .
Fe42 N424 1.999(17) .
Fe42 N420 2.003(17) .
Fe42 N422 2.003(18) .
C10 N10 1.13(2) .
C11 N11 1.16(2) .
C18 N18 1.14(2) .
B42 N423 1.48(3) .
B42 N421 1.56(3) .
B42 N425 1.57(3) .
N420 C421 1.34(2) .
N420 N421 1.37(2) .
N421 C423 1.35(2) .
N422 N423 1.34(2) .
N422 C424 1.34(2) .
N423 C426 1.36(3) .
N424 C427 1.32(2) .
N424 N425 1.35(2) .
N425 C429 1.34(2) .
C421 C422 1.41(3) .
C422 C423 1.36(3) .
C424 C425 1.40(3) .
C425 C426 1.29(3) .
C427 C428 1.40(3) .
C428 C429 1.33(3) .
Fe43 N432 1.85(4) .
Fe43 C17 1.82(2) .
Fe43 N444 1.85(4) .
Fe43 C16 1.85(3) .
Fe43 C15 1.85(3) .
Fe43 N440 1.98(3) .
Fe43 N430 2.05(3) .
Fe43 N442 2.15(4) .
Fe43 N434 2.15(4) .
C15 N15 1.15(2) .
N15 Fe33 2.05(2) 6_454
C16 N16 1.16(2) .
C17 N17 1.16(2) .
B43A N431 1.50(2) .
B43A N435 1.51(2) .
B43A N433 1.52(2) .
N430 C431 1.32(2) .
N430 N431 1.359(15) .
N431 C433 1.33(2) .
C431 C432 1.380(15) .
C432 C433 1.373(16) .
N432 C434 1.33(2) .
N432 N433 1.37(2) .
N433 C436 1.34(2) .
C434 C435 1.39(2) .
C435 C436 1.37(2) .
N434 C437 1.37(2) .
N434 N435 1.37(2) .
N435 C439 1.27(6) .
C437 C438 1.38(2) .
C438 C439 1.33(7) .
B43B N441 1.51(2) .
B43B N443 1.51(2) .
B43B N445 1.52(2) .
N440 C441 1.32(2) .
N440 N441 1.358(15) .
N441 C443 1.34(2) .
C441 C442 1.381(15) .
C442 C443 1.371(16) .
N442 C444 1.34(2) .
N442 N443 1.37(2) .
N443 C446 1.33(2) .
C444 C445 1.39(2) .
C445 C446 1.37(2) .
N444 C447 1.37(2) .
N444 N445 1.38(2) .
N445 C449 1.49(7) .
C447 C448 1.39(2) .
C448 C449 1.37(7) .
O801 C801 1.45(4) .
O802 C802 1.41(5) .
O803 C803 1.34(5) .
O804 C804 1.53(6) .
O805 C805 1.48(4) .
O806 C806 1.40(5) .
O807 C807 1.62(6) .
